data_4513592
loop_
_publ_author_name
'Chorazy, Szymon'
'Reczy\'nski, Mateusz'
'Podgajny, Robert'
'Noga\'s, Wojciech'
'Buda, Szymon'
'Rams, Micha\/l'
'Nitek, Wojciech'
'Nowicka, Beata'
'Mlynarski, Jacek'
'Ohkoshi, Shin-ichi'
'Sieklucka, Barbara'

_publ_section_title
;
 Implementation of Chirality into High-Spin Ferromagnetic CoII9WV6and
 NiII9WV6Cyanido-Bridged Clusters
;
_journal_issue 8
_journal_name_full 'Crystal Growth &amp; Design'
_journal_page_first 3573
_journal_paper_doi 10.1021/acs.cgd.5b00321
_journal_volume 15
_journal_year 2015
_chemical_absolute_configuration rmad
_chemical_formula_sum 'C124 H75 N56 Ni9 O28 W6'
_chemical_formula_weight 4428.89
_space_group_IT_number 4
_symmetry_cell_setting monoclinic
_symmetry_Int_Tables_number 4
_symmetry_space_group_name_Hall 'P 2yb'
_symmetry_space_group_name_H-M 'P 1 21 1'
_atom_sites_solution_hydrogens geom
_audit_conform_dict_location ftp://ftp.iucr.org/pub/cif_core.dic
_audit_conform_dict_name cif_core.dic
_audit_conform_dict_version 2.4.3
_audit_creation_date 2015-01-15T18:06:33-00:00
_audit_creation_method 'WinGX routine CIF_UPDATE'
_cell_angle_alpha 90
_cell_angle_beta 113.6360(10)
_cell_angle_gamma 90
_cell_formula_units_Z 2
_cell_length_a 16.9144(6)
_cell_length_b 29.9433(9)
_cell_length_c 18.6540(5)
_cell_measurement_reflns_used 0
_cell_measurement_temperature 100(2)
_cell_measurement_theta_max 0
_cell_measurement_theta_min 0
_cell_measurement_wavelength 0.71075
_cell_volume 8655.2(5)
_computing_molecular_graphics 'Ortep for Windows (Farrugia, 2012)'
_computing_publication_material 'WinGX publication routines (Farrugia, 2012)'
_computing_structure_refinement 'SHELXL-2014/7 (Sheldrick, 2014)'
_diffrn_ambient_temperature 100(2)
_diffrn_measured_fraction_theta_full 0.998
_diffrn_measured_fraction_theta_max 0.998
_diffrn_measurement_device_type 'Rigaku R-AXIS RAPID'
_diffrn_measurement_method \w
_diffrn_radiation_probe x-ray
_diffrn_radiation_type MoK\a
_diffrn_radiation_wavelength 0.71075
_diffrn_reflns_av_R_equivalents 0.0586
_diffrn_reflns_av_unetI/netI 0.0865
_diffrn_reflns_Laue_measured_fraction_full 0.998
_diffrn_reflns_Laue_measured_fraction_max 0.998
_diffrn_reflns_limit_h_max 21
_diffrn_reflns_limit_h_min -21
_diffrn_reflns_limit_k_max 38
_diffrn_reflns_limit_k_min -38
_diffrn_reflns_limit_l_max 24
_diffrn_reflns_limit_l_min -24
_diffrn_reflns_number 83872
_diffrn_reflns_point_group_measured_fraction_full 0.996
_diffrn_reflns_point_group_measured_fraction_max 0.99
_diffrn_reflns_theta_full 25.242
_diffrn_reflns_theta_max 27.484
_diffrn_reflns_theta_min 3.011
_diffrn_standards_number 0
_exptl_absorpt_coefficient_mu 4.996
_exptl_absorpt_correction_T_max 0.577
_exptl_absorpt_correction_T_min 0.492
_exptl_absorpt_correction_type multi-scan
_exptl_absorpt_process_details 'ABSCOR (Rigaku, 1995)'
_exptl_crystal_colour yellow
_exptl_crystal_density_diffrn 1.699
_exptl_crystal_density_method 'not measured'
_exptl_crystal_description block
_exptl_crystal_F_000 4262
_exptl_crystal_size_max 0.19
_exptl_crystal_size_mid 0.12
_exptl_crystal_size_min 0.11
_refine_diff_density_max 2.867
_refine_diff_density_min -2.616
_refine_diff_density_rms 0.181
_refine_ls_abs_structure_details
;
 Flack x determined using 11391 quotients [(I+)-(I-)]/[(I+)+(I-)]
 (Parsons, Flack and Wagner, Acta Cryst. B69 (2013) 249-259).
;
_refine_ls_abs_structure_Flack 0.044(5)
_refine_ls_extinction_method none
_refine_ls_goodness_of_fit_ref 1.05
_refine_ls_hydrogen_treatment constr
_refine_ls_matrix_type full
_refine_ls_number_constraints 0
_refine_ls_number_parameters 1992
_refine_ls_number_reflns 39330
_refine_ls_number_restraints 118
_refine_ls_restrained_S_all 1.056
_refine_ls_R_factor_all 0.0722
_refine_ls_R_factor_gt 0.0515
_refine_ls_shift/su_max 0.088
_refine_ls_shift/su_mean 0.002
_refine_ls_structure_factor_coef Fsqd
_refine_ls_weighting_details 'w=1/[\s^2^(Fo^2^)+(0.0488P)^2^+14.1353P] where P=(Fo^2^+2Fc^2^)/3'
_refine_ls_weighting_scheme calc
_refine_ls_wR_factor_gt 0.1097
_refine_ls_wR_factor_ref 0.1226
_reflns_Friedel_coverage 0.947
_reflns_Friedel_fraction_full 0.993
_reflns_Friedel_fraction_max 0.982
_reflns_number_gt 30873
_reflns_number_total 39330
_reflns_threshold_expression 'I > 2\s(I)'
_cod_data_source_file cg5b00321_si_005.cif
_cod_data_source_block Ni9W6Smpm
_cod_original_sg_symbol_H-M 'P 21'
_cod_database_code 4513592
_shelx_estimated_absorpt_t_min 0.45
_shelx_estimated_absorpt_t_max 0.609

loop_
_symmetry_equiv_pos_as_xyz
'x, y, z'
'-x, y+1/2, -z'

loop_
_atom_site_label
_atom_site_type_symbol
_atom_site_fract_x
_atom_site_fract_y
_atom_site_fract_z
_atom_site_U_iso_or_equiv
_atom_site_adp_type
_atom_site_occupancy
_atom_site_site_symmetry_order
_atom_site_calc_flag
_atom_site_refinement_flags_posn
_atom_site_refinement_flags_adp
_atom_site_refinement_flags_occupancy
_atom_site_disorder_assembly
_atom_site_disorder_group
W6 W 0.72766(4) 0.31308(2) 0.89115(4) 0.02510(15) Uani 1 1 d D . . . .
W1 W 0.77817(4) 0.61599(2) 0.60525(4) 0.02488(15) Uani 1 1 d . . . . .
W5 W 0.72699(4) 0.37552(2) 0.49308(3) 0.02452(15) Uani 1 1 d . . . . .
W3 W 0.78041(4) 0.55772(2) 1.00084(4) 0.02543(15) Uani 1 1 d . . . . .
W2 W 1.09522(4) 0.44070(2) 0.87920(4) 0.02274(14) Uani 1 1 d . . . . .
W4 W 0.41454(4) 0.48573(2) 0.61845(4) 0.02439(15) Uani 1 1 d . . . . .
Ni6 Ni 0.94044(14) 0.28761(7) 0.74417(12) 0.0236(4) Uani 1 1 d . . . . .
Ni4 Ni 0.56120(15) 0.64045(7) 0.74716(13) 0.0279(5) Uani 1 1 d . . . . .
Ni1 Ni 0.75477(16) 0.46471(8) 0.74879(13) 0.0184(3) Uani 1 1 d . . . . .
Ni3 Ni 1.01668(14) 0.61414(7) 0.89805(12) 0.0276(5) Uani 1 1 d . . . . .
Ni8 Ni 0.51857(13) 0.44050(8) 0.91879(12) 0.0271(4) Uani 1 1 d . . . . .
Ni2 Ni 0.99178(14) 0.49148(7) 0.57920(12) 0.0274(5) Uani 1 1 d . . . . .
Ni7 Ni 0.97338(16) 0.41263(8) 1.10147(12) 0.0312(5) Uani 1 1 d . . . . .
Ni9 Ni 0.49413(14) 0.31373(7) 0.59600(12) 0.0274(5) Uani 1 1 d . . . . .
Ni5 Ni 0.53045(16) 0.51959(8) 0.39603(13) 0.0330(5) Uani 1 1 d . . . . .
O77 O 0.5136(8) 0.2460(4) 0.5774(8) 0.043(3) Uani 1 1 d . . . . .
O9 O 0.3990(8) 0.3127(5) 0.4834(8) 0.050(4) Uani 1 1 d D . . . .
O6 O 1.0197(7) 0.2442(3) 0.8267(6) 0.028(2) Uani 1 1 d . . . . .
O74 O 1.0278(8) 0.2824(4) 0.6908(7) 0.037(3) Uani 1 1 d . . . . .
O75 O 0.9211(11) 0.3935(5) 1.1825(8) 0.057(4) Uani 1 1 d . . . . .
O7 O 1.0623(9) 0.3612(5) 1.1499(7) 0.043(3) Uani 1 1 d . . . . .
O5 O 0.4448(8) 0.5719(5) 0.3678(7) 0.047(3) Uani 1 1 d . . . . .
O73 O 0.5795(9) 0.5431(5) 0.3179(8) 0.050(4) Uani 1 1 d . . . . .
O4 O 0.4892(9) 0.6795(4) 0.6520(7) 0.043(3) Uani 1 1 d . . . . .
O72 O 0.4648(10) 0.6503(5) 0.7907(9) 0.058(4) Uani 1 1 d . U . . .
O8 O 0.4230(7) 0.3953(5) 0.9057(7) 0.043(3) Uani 1 1 d . . . . .
O76 O 0.4403(10) 0.4903(6) 0.9323(7) 0.057(4) Uani 1 1 d . . . . .
O70 O 1.0919(9) 0.5400(5) 0.6076(8) 0.048(3) Uani 1 1 d . . . . .
O2 O 1.0719(10) 0.4460(5) 0.5572(8) 0.055(4) Uani 1 1 d . . . . .
O71 O 0.9956(12) 0.6819(4) 0.9070(8) 0.059(4) Uani 1 1 d . . . . .
O3 O 1.1137(8) 0.6183(5) 1.0086(8) 0.051(4) Uani 1 1 d D . . . .
O8S O 1.1998(16) 0.1649(7) 0.7000(11) 0.137(10) Uani 1 1 d D . . . .
O3S O 0.527(3) 0.6226(16) 0.264(3) 0.180(17) Uiso 0.75 1 d . . P . .
C12S C 0.436(3) 0.5245(15) 0.061(3) 0.062(11) Uiso 0.5 1 d . . P . .
O11S O 0.9747(17) 0.3131(8) 0.2481(11) 0.123(8) Uani 1 1 d . . . . .
O1S O 1.0002(14) 0.2756(6) 0.3813(11) 0.107(7) Uani 1 1 d . . . . .
O6S O 0.3246(14) 0.6871(7) 0.6091(11) 0.095(6) Uiso 1 1 d . . . . .
O4S O 0.4407(13) 0.6204(6) 0.4900(11) 0.022(4) Uani 0.5 1 d D U P . .
O2S O 1.1932(12) 0.4024(6) 0.6600(10) 0.087(5) Uiso 1 1 d . . . . .
O10S O 1.1089(9) 0.3115(4) 1.0590(7) 0.060(4) Uani 1 1 d . . . . .
O9S O 1.1845(9) 0.2482(5) 0.8932(12) 0.095(7) Uani 1 1 d . . . . .
C5S C 0.4192(13) 0.3935(6) 0.4099(10) 0.027(4) Uani 0.75 1 d D U P . .
N21 N 0.8837(9) 0.4530(4) 0.7920(7) 0.026(3) Uani 1 1 d . . . . .
N11 N 0.7677(9) 0.5229(4) 0.6957(7) 0.024(3) Uani 1 1 d . . . . .
N31 N 0.7727(9) 0.5004(4) 0.8481(7) 0.024(3) Uani 1 1 d . . . . .
N51 N 0.7361(9) 0.4300(5) 0.6503(8) 0.027(3) Uani 1 1 d . . . . .
N41 N 0.6256(9) 0.4763(4) 0.7058(7) 0.022(3) Uani 1 1 d . . . . .
N61 N 0.7418(9) 0.4071(4) 0.8032(8) 0.027(3) Uani 1 1 d . . . . .
N32 N 0.9270(10) 0.5993(5) 0.9420(8) 0.035(4) Uani 1 1 d . . . . .
N23 N 1.0472(10) 0.5471(5) 0.8900(8) 0.039(4) Uani 1 1 d . . . . .
N13 N 0.9250(10) 0.6162(5) 0.7869(9) 0.033(3) Uani 1 1 d . . . . .
N33 N 0.6370(10) 0.6069(5) 0.8466(8) 0.034(3) Uani 1 1 d . . . . .
N42 N 0.4992(10) 0.5833(5) 0.6918(9) 0.032(3) Uani 1 1 d . . . . .
N14 N 0.6518(9) 0.6336(5) 0.7002(8) 0.030(3) Uani 1 1 d . . . . .
N53 N 0.6119(11) 0.4667(4) 0.4242(8) 0.032(3) Uani 1 1 d . . . . .
N43 N 0.4786(9) 0.4968(5) 0.4732(7) 0.030(3) Uani 1 1 d . . . . .
N15 N 0.6160(10) 0.5571(5) 0.4791(8) 0.035(3) Uani 1 1 d . . . . .
N12 N 0.9130(9) 0.5406(5) 0.5886(7) 0.028(3) Uani 1 1 d . . . . .
N22 N 1.0436(9) 0.4746(5) 0.6967(8) 0.028(3) Uani 1 1 d . . . . .
N52 N 0.8948(10) 0.4447(5) 0.5516(8) 0.037(3) Uani 1 1 d . U . . .
N35 N 0.6165(10) 0.4866(5) 0.9445(8) 0.031(3) Uani 1 1 d . . . . .
N44 N 0.4693(9) 0.4537(5) 0.8027(8) 0.030(3) Uani 1 1 d . . . . .
N64 N 0.5921(10) 0.3888(5) 0.9046(8) 0.031(3) Uani 1 1 d . . . . .
N34 N 0.8924(10) 0.4662(6) 1.0684(8) 0.034(4) Uani 1 1 d . . . . .
N25 N 1.0289(11) 0.4300(6) 1.0220(9) 0.042(4) Uani 1 1 d . . . . .
N63 N 0.8843(11) 0.3705(5) 1.0186(8) 0.036(4) Uani 1 1 d . . . . .
N62 N 0.8577(10) 0.2923(4) 0.8022(8) 0.027(3) Uani 1 1 d . . . . .
N24 N 1.0098(9) 0.3435(4) 0.8018(7) 0.022(3) Uani 1 1 d . . . . .
N54 N 0.8622(9) 0.3235(5) 0.6520(8) 0.028(3) Uani 1 1 d . . . . .
N55 N 0.5860(9) 0.3314(4) 0.5543(7) 0.026(3) Uani 1 1 d . . . . .
N45 N 0.4676(9) 0.3805(5) 0.6077(8) 0.031(3) Uani 1 1 d . . . . .
N65 N 0.5800(9) 0.3105(5) 0.7088(8) 0.027(3) Uani 1 1 d . . . . .
N9 N 0.3877(10) 0.2922(5) 0.6147(10) 0.043(4) Uani 1 1 d . . . . .
N68 N 0.7027(19) 0.2966(8) 1.0573(13) 0.103(10) Uani 1 1 d . . . . .
N66 N 0.621(3) 0.2188(9) 0.857(2) 0.230(19) Uani 1 1 d D U . . .
N6 N 0.8870(9) 0.2265(5) 0.6956(8) 0.030(3) Uani 1 1 d . . . . .
N7 N 1.0670(10) 0.4455(6) 1.1958(8) 0.041(4) Uani 1 1 d . . . . .
N36 N 0.9544(12) 0.5806(5) 1.1635(8) 0.051(5) Uani 1 1 d . . . . .
N38 N 0.714(2) 0.5473(10) 1.1436(14) 0.115(11) Uani 1 1 d . . . . .
N5 N 0.4312(11) 0.4935(6) 0.3022(9) 0.045(4) Uani 1 1 d . . . . .
N17 N 0.7867(10) 0.6310(6) 0.4332(9) 0.045(4) Uani 1 1 d . . . . .
N16 N 0.9087(12) 0.6989(7) 0.6253(9) 0.073(6) Uani 1 1 d . . . . .
N4 N 0.6067(9) 0.7028(5) 0.7912(8) 0.030(3) Uani 1 1 d . . . . .
N8 N 0.5479(11) 0.4231(6) 1.0338(9) 0.046(4) Uani 1 1 d . . . . .
N57 N 0.7502(12) 0.2707(5) 0.4455(9) 0.048(4) Uani 1 1 d . . . . .
N58 N 0.5483(13) 0.3568(5) 0.3375(10) 0.046(4) Uani 1 1 d . . . . .
N56 N 0.7880(12) 0.3881(6) 0.3486(9) 0.052(5) Uani 1 1 d . . . . .
N48 N 0.2500(10) 0.4254(6) 0.5005(9) 0.057(5) Uani 1 1 d . U . . .
N47 N 0.2950(12) 0.5616(6) 0.4886(9) 0.049(4) Uani 1 1 d . . . . .
N2 N 0.9555(11) 0.5009(6) 0.4595(9) 0.044(4) Uani 1 1 d . . . . .
N3 N 1.1144(12) 0.6350(7) 0.8655(10) 0.057(5) Uani 1 1 d . . . . .
N28 N 1.2199(12) 0.3680(7) 1.0103(11) 0.060(5) Uani 1 1 d . . . . .
N27 N 1.2732(18) 0.4949(9) 0.987(3) 0.20(2) Uani 1 1 d . . . . .
N46 N 0.2628(12) 0.5190(7) 0.6754(11) 0.058(5) Uani 1 1 d . . . . .
N67 N 0.8687(17) 0.2352(7) 0.9932(13) 0.085(8) Uani 1 1 d . . . . .
N18 N 0.6293(11) 0.6925(6) 0.5100(10) 0.046(4) Uani 1 1 d . . . . .
C31 C 0.7775(11) 0.5205(5) 0.9022(9) 0.025(3) Uani 1 1 d . . . . .
C21 C 0.9578(10) 0.4482(5) 0.8245(9) 0.025(3) Uani 1 1 d . . . . .
C51 C 0.7340(11) 0.4129(5) 0.5968(9) 0.027(4) Uani 1 1 d . . . . .
C41 C 0.5552(11) 0.4806(5) 0.6765(10) 0.027(3) Uani 1 1 d . . . . .
C61 C 0.7384(10) 0.3745(6) 0.8340(8) 0.024(3) Uani 1 1 d . . . . .
C11 C 0.7699(11) 0.5538(6) 0.6638(9) 0.026(4) Uani 1 1 d . . . . .
C13 C 0.8742(12) 0.6168(6) 0.7235(10) 0.031(4) Uani 1 1 d . . . . .
C32 C 0.8750(13) 0.5854(6) 0.9634(10) 0.035(4) Uani 1 1 d . . . . .
C23 C 1.0614(12) 0.5105(5) 0.8857(10) 0.030(4) Uani 1 1 d . . . . .
C14 C 0.6984(13) 0.6309(5) 0.6689(11) 0.034(4) Uani 1 1 d . . . . .
C42 C 0.4659(11) 0.5499(6) 0.6665(9) 0.028(4) Uani 1 1 d . . . . .
C33 C 0.6853(11) 0.5909(5) 0.8984(9) 0.026(4) Uani 1 1 d . . . . .
C43 C 0.4566(12) 0.4914(6) 0.5224(10) 0.032(4) Uani 1 1 d . . . . .
C53 C 0.6566(12) 0.4375(6) 0.4484(10) 0.033(4) Uani 1 1 d . . . . .
C15 C 0.6709(13) 0.5767(6) 0.5235(11) 0.034(4) Uani 1 1 d . . . . .
C52 C 0.8365(12) 0.4192(6) 0.5305(8) 0.032(4) Uani 1 1 d . U . . .
C22 C 1.0636(11) 0.4640(6) 0.7601(11) 0.032(4) Uani 1 1 d . . . . .
C12 C 0.8696(12) 0.5691(6) 0.5954(10) 0.032(4) Uani 1 1 d . . . . .
C35 C 0.6714(11) 0.5114(5) 0.9642(9) 0.023(3) Uani 1 1 d . . . . .
C44 C 0.4452(9) 0.4638(5) 0.7377(8) 0.022(3) Uani 1 1 d . U . . .
C64 C 0.6364(11) 0.3618(5) 0.9010(8) 0.023(3) Uani 1 1 d . . . . .
C63 C 0.8317(10) 0.3508(6) 0.9749(9) 0.027(4) Uani 1 1 d . . . . .
C25 C 1.0530(11) 0.4350(6) 0.9742(9) 0.031(4) Uani 1 1 d . . . . .
C34 C 0.8509(11) 0.4970(6) 1.0441(9) 0.029(4) Uani 1 1 d . . . . .
C54 C 0.8170(12) 0.3425(5) 0.5949(10) 0.026(4) Uani 1 1 d . . . . .
C24 C 1.0399(11) 0.3756(6) 0.8269(9) 0.027(4) Uani 1 1 d . . . . .
C62 C 0.8117(11) 0.2987(5) 0.8321(9) 0.025(3) Uani 1 1 d . . . . .
C65 C 0.6327(11) 0.3110(5) 0.7713(9) 0.026(3) Uani 1 1 d . . . . .
C45 C 0.4492(10) 0.4170(6) 0.6120(9) 0.027(4) Uani 1 1 d . . . . .
C55 C 0.6354(11) 0.3447(5) 0.5321(9) 0.023(3) Uani 1 1 d . . . . .
C129 C 0.3928(16) 0.2730(8) 0.6775(15) 0.064(6) Uani 1 1 d . . . . .
H129 H 0.4485 0.2702 0.7186 0.076 Uiso 1 1 calc R U . . .
C130 C 0.3200(18) 0.2549(8) 0.6909(18) 0.075(8) Uani 1 1 d . . . . .
H130 H 0.3238 0.2447 0.7405 0.09 Uiso 1 1 calc R U . . .
C131 C 0.2415(19) 0.2542(9) 0.621(2) 0.095(10) Uani 1 1 d . . . . .
H131 H 0.1943 0.2377 0.6228 0.114 Uiso 1 1 calc R U . . .
C132 C 0.228(2) 0.2777(11) 0.545(3) 0.138(16) Uani 1 1 d . . . . .
H132 H 0.175 0.2825 0.5009 0.165 Uiso 1 1 calc R U . . .
C133 C 0.3118(13) 0.2909(7) 0.5526(13) 0.054(5) Uani 1 1 d . . . . .
C134 C 0.3124(15) 0.3162(7) 0.4761(13) 0.073(7) Uani 1 1 d . . . . .
H134 H 0.2975 0.3484 0.4778 0.088 Uiso 1 1 calc R U . . .
C77 C 0.594(2) 0.2202(8) 0.6176(14) 0.086(9) Uani 1 1 d . . . . .
H77A H 0.5855 0.1894 0.598 0.128 Uiso 1 1 calc R U . . .
H77B H 0.641 0.234 0.6075 0.128 Uiso 1 1 calc R U . . .
H77C H 0.6087 0.22 0.6741 0.128 Uiso 1 1 calc R U . . .
C68 C 0.7132(16) 0.3014(8) 0.9997(14) 0.072(8) Uani 1 1 d . . . . .
C66 C 0.649(2) 0.2570(9) 0.8720(18) 0.107(10) Uani 1 1 d D U . . .
C67 C 0.8171(17) 0.2615(7) 0.9565(13) 0.056(6) Uani 1 1 d . . . . .
C108 C 0.8223(12) 0.2212(6) 0.6261(10) 0.037(4) Uani 1 1 d . . . . .
H108 H 0.7967 0.2472 0.5969 0.045 Uiso 1 1 calc R U . . .
C109 C 0.7899(14) 0.1801(7) 0.5936(11) 0.055(6) Uani 1 1 d . . . . .
H109 H 0.7419 0.1775 0.5447 0.066 Uiso 1 1 calc R U . . .
C110 C 0.8300(14) 0.1440(6) 0.6349(11) 0.051(5) Uani 1 1 d . . . . .
H110 H 0.8104 0.1152 0.6137 0.061 Uiso 1 1 calc R U . . .
C111 C 0.8996(14) 0.1469(6) 0.7081(12) 0.051(6) Uani 1 1 d . . . . .
H111 H 0.9271 0.1212 0.7371 0.061 Uiso 1 1 calc R U . . .
C112 C 0.9259(11) 0.1905(5) 0.7356(10) 0.030(4) Uani 1 1 d . . . . .
C113 C 0.9986(10) 0.1970(4) 0.8164(8) 0.029(3) Uani 1 1 d . . . . .
H113 H 1.0505 0.1802 0.8185 0.035 Uiso 1 1 calc R U . . .
C114 C 0.9735(14) 0.1798(6) 0.8824(9) 0.049(5) Uani 1 1 d . . . . .
H11A H 0.9595 0.1479 0.8745 0.074 Uiso 1 1 calc R U . . .
H11B H 1.0219 0.1841 0.933 0.074 Uiso 1 1 calc R U . . .
H11C H 0.9231 0.1963 0.8815 0.074 Uiso 1 1 calc R U . . .
C74 C 1.0507(18) 0.3181(7) 0.6496(16) 0.076(8) Uani 1 1 d . . . . .
H74A H 1.0929 0.307 0.6301 0.114 Uiso 1 1 calc R U . . .
H74B H 0.9989 0.3283 0.6054 0.114 Uiso 1 1 calc R U . . .
H74C H 1.0757 0.3431 0.6855 0.114 Uiso 1 1 calc R U . . .
C120 C 1.1347(11) 0.3709(7) 1.2230(9) 0.047(5) Uani 1 1 d . . . . .
H120 H 1.1308 0.3511 1.2646 0.057 Uiso 1 1 calc R U . . .
C121 C 1.2199(14) 0.3606(7) 1.2145(12) 0.064(6) Uani 1 1 d . . . . .
H12A H 1.2688 0.3671 1.2639 0.097 Uiso 1 1 calc R U . . .
H12B H 1.2212 0.3289 1.2014 0.097 Uiso 1 1 calc R U . . .
H12C H 1.224 0.3791 1.1728 0.097 Uiso 1 1 calc R U . . .
C119 C 1.1311(13) 0.4192(7) 1.2468(10) 0.046(5) Uani 1 1 d . . . . .
C115 C 1.0627(14) 0.4891(7) 1.2137(12) 0.061(6) Uani 1 1 d . . . . .
H115 H 1.0187 0.5072 1.1773 0.073 Uiso 1 1 calc R U . . .
C116 C 1.1180(13) 0.5081(9) 1.2811(11) 0.072(7) Uani 1 1 d . . . . .
H116 H 1.1135 0.5389 1.2913 0.086 Uiso 1 1 calc R U . . .
C117 C 1.1851(18) 0.4800(9) 1.3379(12) 0.087(9) Uani 1 1 d . . . . .
H117 H 1.2234 0.491 1.3876 0.105 Uiso 1 1 calc R U . . .
C118 C 1.1889(14) 0.4366(8) 1.3144(10) 0.060(6) Uani 1 1 d . . . . .
H118 H 1.2345 0.418 1.3474 0.072 Uiso 1 1 calc R U . . .
C75 C 0.8359(18) 0.3956(10) 1.1682(15) 0.073(8) Uani 1 1 d . . . . .
H75A H 0.8273 0.385 1.2143 0.11 Uiso 1 1 calc R U . . .
H75B H 0.8159 0.4265 1.1569 0.11 Uiso 1 1 calc R U . . .
H75C H 0.8032 0.3767 1.1232 0.11 Uiso 1 1 calc R U . . .
C36 C 0.8912(15) 0.5728(6) 1.1071(11) 0.045(5) Uani 1 1 d . . . . .
C38 C 0.7364(15) 0.5515(8) 1.0927(11) 0.056(6) Uani 1 1 d . . . . .
C37 C 0.7685(14) 0.6280(6) 1.0293(11) 0.044(5) Uani 1 1 d . . . . .
C73 C 0.6675(17) 0.5370(8) 0.3276(14) 0.067(8) Uani 1 1 d . . . . .
H73A H 0.676 0.5509 0.2836 0.1 Uiso 1 1 calc R U . . .
H73B H 0.7062 0.551 0.3766 0.1 Uiso 1 1 calc R U . . .
H73C H 0.6804 0.505 0.3291 0.1 Uiso 1 1 calc R U . . .
C106 C 0.3587(13) 0.5601(6) 0.3227(11) 0.059(6) Uani 1 1 d . . . . .
H106 H 0.3298 0.5524 0.3585 0.071 Uiso 1 1 calc R U . . .
C107 C 0.3102(16) 0.6011(8) 0.2699(14) 0.081(8) Uani 1 1 d . . . . .
C105 C 0.3590(13) 0.5195(7) 0.2749(9) 0.045(5) Uani 1 1 d . . . . .
C104 C 0.2842(14) 0.5066(8) 0.2094(12) 0.066(6) Uani 1 1 d . . . . .
H104 H 0.2317 0.5229 0.193 0.079 Uiso 1 1 calc R U . . .
C103 C 0.2932(15) 0.4676(7) 0.1697(14) 0.067(7) Uani 1 1 d . . . . .
H103 H 0.245 0.4575 0.1252 0.08 Uiso 1 1 calc R U . . .
C102 C 0.3680(17) 0.4445(8) 0.1930(12) 0.068(7) Uani 1 1 d . . . . .
H102 H 0.374 0.42 0.1632 0.082 Uiso 1 1 calc R U . . .
C101 C 0.4383(14) 0.4578(6) 0.2642(11) 0.047(5) Uani 1 1 d . . . . .
H101 H 0.49 0.4408 0.2837 0.057 Uiso 1 1 calc R U . . .
C18 C 0.6831(13) 0.6681(7) 0.5423(13) 0.043(5) Uani 1 1 d . . . . .
C16 C 0.8628(14) 0.6712(6) 0.6197(10) 0.050(6) Uani 1 1 d . . . . .
C17 C 0.7829(11) 0.6261(5) 0.4916(9) 0.029(4) Uani 1 1 d . . . . .
C72 C 0.441(2) 0.6162(12) 0.825(2) 0.113(12) Uani 1 1 d . U . . .
C99 C 0.5334(13) 0.7211(6) 0.6502(12) 0.055(5) Uani 1 1 d . . . . .
H99 H 0.5772 0.7154 0.6278 0.066 Uiso 1 1 calc R U . . .
C100 C 0.4685(19) 0.7559(9) 0.6007(13) 0.086(8) Uani 1 1 d . . . . .
C98 C 0.5816(14) 0.7362(7) 0.7406(13) 0.056(6) Uani 1 1 d . . . . .
C97 C 0.5991(16) 0.7799(8) 0.7634(15) 0.072(8) Uani 1 1 d . . . . .
H97 H 0.5769 0.803 0.7258 0.086 Uiso 1 1 calc R U . . .
C95 C 0.6822(15) 0.7548(7) 0.8938(12) 0.059(6) Uani 1 1 d . . . . .
H95 H 0.7215 0.7596 0.9464 0.07 Uiso 1 1 calc R U . . .
C96 C 0.6490(15) 0.7907(7) 0.8408(13) 0.055(6) Uani 1 1 d . . . . .
H96 H 0.6604 0.8209 0.8575 0.066 Uiso 1 1 calc R U . . .
C94 C 0.6544(17) 0.7120(7) 0.8653(12) 0.059(7) Uani 1 1 d . . . . .
H94 H 0.6709 0.688 0.9016 0.071 Uiso 1 1 calc R U . . .
C127 C 0.4294(14) 0.3708(7) 0.9764(13) 0.066(7) Uani 1 1 d . . . . .
H127 H 0.3734 0.3717 0.9826 0.08 Uiso 1 1 calc R U . . .
C126 C 0.5013(11) 0.3911(7) 1.0467(10) 0.051(5) Uani 1 1 d . . . . .
C56 C 0.7663(13) 0.3820(8) 0.3954(9) 0.044(5) Uani 1 1 d . . . . .
C58 C 0.6116(11) 0.3611(6) 0.3906(9) 0.027(3) Uani 1 1 d . . . . .
C57 C 0.7435(13) 0.3078(6) 0.4618(10) 0.038(4) Uani 1 1 d . . . . .
C48 C 0.3066(12) 0.4490(7) 0.5408(13) 0.051(5) Uani 1 1 d . U . . .
C47 C 0.3331(14) 0.5356(8) 0.5329(11) 0.045(5) Uani 1 1 d . . . . .
C128 C 0.451(2) 0.3225(10) 0.9609(18) 0.119(11) Uani 1 1 d . . . . .
H12D H 0.457 0.3035 1.0054 0.179 Uiso 1 1 calc R U . . .
H12E H 0.4052 0.311 0.9133 0.179 Uiso 1 1 calc R U . . .
H12F H 0.5059 0.3225 0.9541 0.179 Uiso 1 1 calc R U . . .
C26 C 1.1929(12) 0.4169(7) 0.8429(11) 0.043(5) Uani 1 1 d . . . . .
C28 C 1.1731(14) 0.3941(6) 0.9629(11) 0.038(5) Uani 1 1 d . . . . .
C27 C 1.2104(14) 0.4765(8) 0.9515(15) 0.067(6) Uani 1 1 d . U . . .
C46 C 0.3163(12) 0.5064(7) 0.6547(11) 0.042(5) Uani 1 1 d . . . . .
C122 C 0.6137(13) 0.4409(6) 1.0963(8) 0.047(4) Uani 1 1 d . . . . .
H122 H 0.6479 0.4634 1.0868 0.057 Uiso 1 1 calc R U . . .
C123 C 0.6332(15) 0.4287(7) 1.1698(10) 0.057(6) Uani 1 1 d . . . . .
H123 H 0.6794 0.442 1.2125 0.069 Uiso 1 1 calc R U . . .
C124 C 0.5799(19) 0.3942(9) 1.1804(16) 0.086(9) Uani 1 1 d . . . . .
H124 H 0.5914 0.3836 1.2317 0.103 Uiso 1 1 calc R U . . .
C125 C 0.5143(14) 0.3767(9) 1.1193(11) 0.076(7) Uani 1 1 d . . . . .
H125 H 0.4778 0.3547 1.1267 0.091 Uiso 1 1 calc R U . . .
C87 C 1.1066(19) 0.6546(11) 0.7992(19) 0.095(9) Uani 1 1 d D U . . .
C3S C 0.554(3) 0.6550(13) 0.321(2) 0.076(10) Uiso 0.75 1 d . . P . .
O12S O 0.480(2) 0.5327(9) 0.1243(17) 0.069(8) Uiso 0.5 1 d . . P . .
C8S C 1.218(4) 0.1442(12) 0.762(2) 0.21(3) Uani 1 1 d . . . . .
C11S C 0.961(4) 0.2739(11) 0.193(3) 0.153(19) Uani 1 1 d . . . . .
C1S C 0.932(2) 0.2690(11) 0.411(2) 0.117(11) Uani 1 1 d . . . . .
C6S C 0.264(2) 0.6576(11) 0.6229(17) 0.089(9) Uiso 1 1 d . . . . .
C85 C 1.0533(13) 0.4360(7) 0.4748(12) 0.059(5) Uani 1 1 d . . . . .
H85 H 1.1072 0.4401 0.4657 0.071 Uiso 1 1 calc R U . . .
C86 C 1.0210(18) 0.3892(6) 0.4525(12) 0.080(8) Uani 1 1 d . . . . .
H86A H 1.0095 0.3841 0.3974 0.12 Uiso 1 1 calc R U . . .
H86B H 1.0647 0.368 0.4851 0.12 Uiso 1 1 calc R U . . .
H86C H 0.9676 0.385 0.4605 0.12 Uiso 1 1 calc R U . . .
C84 C 0.9857(13) 0.4681(7) 0.4236(10) 0.057(5) Uani 1 1 d . . . . .
C83 C 0.9647(17) 0.4678(9) 0.3444(11) 0.079(7) Uani 1 1 d . . . . .
H83 H 0.9891 0.4468 0.321 0.095 Uiso 1 1 calc R U . . .
C82 C 0.9033(16) 0.5011(10) 0.2988(10) 0.083(8) Uani 1 1 d . . . . .
H82 H 0.8827 0.5013 0.2433 0.099 Uiso 1 1 calc R U . . .
C81 C 0.8767(19) 0.5311(10) 0.3358(12) 0.093(10) Uani 1 1 d . . . . .
H81 H 0.8423 0.5553 0.3069 0.111 Uiso 1 1 calc R U . . .
C80 C 0.8968(15) 0.5286(9) 0.4144(12) 0.074(7) Uani 1 1 d . . . . .
H80 H 0.8674 0.5473 0.4367 0.088 Uiso 1 1 calc R U . . .
C9S C 1.2272(16) 0.2694(12) 0.851(2) 0.132(16) Uani 1 1 d . . . . .
C10S C 1.0454(15) 0.3017(6) 0.9893(9) 0.055(6) Uani 1 1 d . . . . .
C2S C 1.2679(17) 0.3752(8) 0.6685(14) 0.079(7) Uiso 1 1 d . . . . .
O5S O 0.4049(19) 0.3609(8) 0.3720(14) 0.131(12) Uani 0.75 1 d D U P . .
C71 C 0.8967(18) 0.6972(8) 0.8847(18) 0.098(10) Uani 1 1 d . . . . .
H71A H 0.8946 0.7296 0.891 0.147 Uiso 1 1 calc R U . . .
H71B H 0.8615 0.6891 0.8302 0.147 Uiso 1 1 calc R U . . .
H71C H 0.8743 0.6821 0.9193 0.147 Uiso 1 1 calc R U . . .
C76 C 0.382(3) 0.5160(14) 0.8799(18) 0.21(3) Uani 1 1 d . . . . .
H76A H 0.3566 0.5361 0.9062 0.308 Uiso 1 1 calc R U . . .
H76B H 0.4095 0.5336 0.852 0.308 Uiso 1 1 calc R U . . .
H76C H 0.3366 0.4972 0.8425 0.308 Uiso 1 1 calc R U . . .
C89 C 1.251(2) 0.6860(15) 0.850(2) 0.155(17) Uani 1 1 d D U . . .
C88 C 1.164(3) 0.6840(17) 0.790(2) 0.21(3) Uani 1 1 d . . . . .
C135 C 0.2481(15) 0.2952(7) 0.4032(12) 0.085(9) Uani 1 1 d . . . . .
H13A H 0.1899 0.2988 0.4018 0.127 Uiso 1 1 calc R U . . .
H13B H 0.2512 0.3097 0.3573 0.127 Uiso 1 1 calc R U . . .
H13C H 0.2611 0.2633 0.4027 0.127 Uiso 1 1 calc R U . . .
C70 C 1.092(3) 0.5741(16) 0.555(3) 0.19(2) Uani 1 1 d . U . . .
H70A H 1.1437 0.5927 0.5801 0.286 Uiso 1 1 calc R U . . .
H70B H 1.092 0.5607 0.5075 0.286 Uiso 1 1 calc R U . . .
H70C H 1.0404 0.5927 0.5425 0.286 Uiso 1 1 calc R U . . .
N26 N 1.2488(13) 0.4049(7) 0.8281(10) 0.060(5) Uani 1 1 d . . . . .
N37 N 0.7682(12) 0.6635(6) 1.0453(10) 0.052(4) Uani 1 1 d . . . . .
C91 C 1.191(3) 0.6488(16) 0.931(2) 0.18(2) Uani 1 1 d D U . . .
O7S O 1.0534(13) 0.2031(7) 0.6389(12) 0.078(6) Uiso 0.75 1 d D . P . .
C7S C 1.001(3) 0.1875(15) 0.5588(19) 0.132(16) Uiso 0.75 1 d D . P . .
C4S C 0.439(3) 0.6574(12) 0.523(2) 0.067(8) Uani 0.5 1 d D U P . .
C93 C 1.2678(17) 0.6011(9) 1.0437(16) 0.114(12) Uani 1 1 d D . . . .
H93A H 1.3212 0.6142 1.0444 0.171 Uiso 1 1 calc R U . . .
H93B H 1.276 0.5928 1.097 0.171 Uiso 1 1 calc R U . . .
H93C H 1.253 0.5745 1.0103 0.171 Uiso 1 1 calc R U . . .
C90 C 1.260(2) 0.6732(12) 0.9300(19) 0.109(11) Uani 1 1 d D U . . .
C92 C 1.1981(15) 0.6337(9) 1.0129(19) 0.109(10) Uani 1 1 d D U . . .
H92 H 1.215 0.6604 1.0481 0.131 Uiso 1 1 calc R U . . .
O15S O 1.098(2) 0.5596(10) 1.1025(17) 0.073(9) Uiso 0.5 1 d D . P . .
C15S C 1.101(6) 0.5135(14) 1.095(5) 0.16(3) Uiso 0.5 1 d D . P . .
C14S C 0.513(5) 0.704(3) 0.972(2) 0.14(3) Uiso 0.5 1 d D . P A 1
O14S O 0.4745(16) 0.7143(8) 0.8892(13) 0.045(6) Uiso 0.5 1 d D . P A 1
C13S C 0.691(4) 0.2897(18) 0.237(3) 0.131(17) Uani 0.75 1 d . U P B 1
O13S O 0.622(2) 0.2770(10) 0.1577(15) 0.134(12) Uani 0.75 1 d . . P B 1

loop_
_atom_site_aniso_label
_atom_site_aniso_U_11
_atom_site_aniso_U_22
_atom_site_aniso_U_33
_atom_site_aniso_U_23
_atom_site_aniso_U_13
_atom_site_aniso_U_12
W6 0.0247(4) 0.0248(3) 0.0256(3) 0.0085(3) 0.0098(3) 0.0011(3)
W1 0.0255(4) 0.0226(3) 0.0278(3) 0.0071(3) 0.0120(3) 0.0025(3)
W5 0.0272(4) 0.0260(3) 0.0189(3) -0.0005(3) 0.0077(3) 0.0023(3)
W3 0.0259(4) 0.0296(3) 0.0198(3) -0.0037(3) 0.0080(3) -0.0039(3)
W2 0.0170(3) 0.0242(3) 0.0231(3) 0.0007(3) 0.0039(3) -0.0010(3)
W4 0.0174(3) 0.0272(3) 0.0231(3) 0.0024(3) 0.0024(3) 0.0013(3)
Ni6 0.0220(11) 0.0215(10) 0.0240(10) -0.0002(9) 0.0057(9) 0.0001(8)
Ni4 0.0274(12) 0.0260(11) 0.0291(11) -0.0004(9) 0.0101(10) 0.0026(9)
Ni1 0.0175(8) 0.0200(6) 0.0160(6) 0.0021(5) 0.0049(5) 0.0008(6)
Ni3 0.0266(11) 0.0249(10) 0.0298(10) -0.0041(9) 0.0099(9) -0.0074(9)
Ni8 0.0206(10) 0.0364(11) 0.0246(10) 0.0031(10) 0.0095(8) -0.0003(9)
Ni2 0.0232(11) 0.0342(12) 0.0270(10) 0.0064(9) 0.0123(9) 0.0035(9)
Ni7 0.0276(12) 0.0429(13) 0.0205(10) 0.0025(10) 0.0068(10) 0.0029(10)
Ni9 0.0243(11) 0.0257(10) 0.0280(10) -0.0020(9) 0.0059(9) -0.0033(9)
Ni5 0.0350(14) 0.0354(12) 0.0226(11) 0.0076(10) 0.0052(10) 0.0091(10)
O77 0.020(6) 0.035(7) 0.063(8) -0.008(6) 0.006(6) -0.001(5)
O9 0.024(7) 0.062(8) 0.054(8) -0.031(7) 0.006(6) 0.006(6)
O6 0.025(6) 0.019(5) 0.028(5) -0.001(4) -0.002(4) -0.005(4)
O74 0.036(7) 0.030(6) 0.047(7) 0.002(5) 0.019(6) 0.002(5)
O75 0.066(11) 0.073(10) 0.048(8) 0.005(8) 0.041(8) 0.003(8)
O7 0.040(8) 0.049(7) 0.028(6) 0.010(6) 0.002(5) 0.008(6)
O5 0.026(7) 0.062(9) 0.042(7) 0.014(6) 0.000(5) 0.011(6)
O73 0.043(9) 0.064(9) 0.040(7) 0.024(7) 0.014(6) 0.015(7)
O4 0.053(8) 0.029(6) 0.046(7) 0.023(6) 0.016(6) 0.007(6)
O72 0.046(9) 0.064(9) 0.068(9) -0.008(8) 0.028(8) -0.008(7)
O8 0.013(6) 0.061(8) 0.046(7) 0.018(6) 0.000(5) -0.010(5)
O76 0.051(9) 0.088(11) 0.037(7) -0.014(7) 0.021(6) 0.024(8)
O70 0.033(7) 0.049(7) 0.058(8) 0.017(7) 0.015(6) -0.018(6)
O2 0.053(9) 0.067(9) 0.051(8) 0.013(7) 0.027(7) 0.030(8)
O71 0.109(13) 0.017(6) 0.042(7) -0.009(6) 0.019(8) -0.005(7)
O3 0.025(7) 0.068(9) 0.046(7) 0.000(7) -0.001(6) -0.002(7)
O8S 0.25(3) 0.106(15) 0.105(15) -0.003(13) 0.121(19) 0.041(18)
O11S 0.16(2) 0.113(16) 0.074(12) 0.038(12) 0.027(12) 0.028(15)
O1S 0.142(18) 0.085(11) 0.114(14) 0.039(11) 0.073(13) 0.071(12)
O4S 0.023(5) 0.023(5) 0.020(5) 0.006(3) 0.008(3) -0.003(3)
O10S 0.069(10) 0.058(8) 0.046(7) 0.011(7) 0.017(7) 0.009(7)
O9S 0.025(8) 0.061(9) 0.151(16) 0.056(10) -0.015(8) -0.003(7)
C5S 0.025(5) 0.029(5) 0.026(5) 0.004(3) 0.009(3) -0.001(3)
N21 0.030(8) 0.032(7) 0.018(6) 0.000(6) 0.012(6) 0.000(6)
N11 0.028(8) 0.024(7) 0.021(6) 0.011(6) 0.010(6) -0.001(6)
N31 0.022(7) 0.026(7) 0.020(6) -0.004(6) 0.003(6) 0.002(6)
N51 0.022(7) 0.027(7) 0.021(6) 0.008(6) -0.001(6) 0.006(6)
N41 0.022(7) 0.024(7) 0.019(6) -0.006(6) 0.006(6) -0.004(5)
N61 0.027(8) 0.022(7) 0.026(7) -0.007(6) 0.004(6) -0.004(6)
N32 0.042(9) 0.034(8) 0.030(7) -0.008(6) 0.016(7) -0.015(7)
N23 0.039(9) 0.047(10) 0.031(7) -0.009(7) 0.013(7) -0.011(7)
N13 0.037(9) 0.031(8) 0.037(8) 0.002(7) 0.020(7) -0.004(7)
N33 0.047(10) 0.021(7) 0.031(8) -0.002(7) 0.013(8) 0.006(7)
N42 0.030(8) 0.031(8) 0.038(8) 0.008(7) 0.017(7) 0.004(6)
N14 0.022(8) 0.038(8) 0.022(6) 0.006(6) 0.002(6) 0.002(6)
N53 0.049(10) 0.021(7) 0.025(7) 0.004(6) 0.015(7) 0.003(7)
N43 0.032(8) 0.033(8) 0.023(7) 0.013(6) 0.009(6) 0.008(6)
N15 0.029(8) 0.041(9) 0.024(7) 0.007(7) -0.002(6) 0.000(7)
N12 0.029(8) 0.028(7) 0.020(6) 0.003(6) 0.003(6) 0.002(6)
N22 0.015(7) 0.040(8) 0.030(7) 0.006(6) 0.011(6) 0.002(6)
N52 0.036(8) 0.046(9) 0.027(7) 0.005(7) 0.012(6) 0.002(7)
N35 0.033(8) 0.037(8) 0.029(7) 0.003(7) 0.020(6) 0.004(7)
N44 0.018(7) 0.032(7) 0.040(8) 0.000(7) 0.011(6) 0.005(6)
N64 0.031(8) 0.029(8) 0.036(8) 0.013(7) 0.017(7) 0.004(7)
N34 0.025(8) 0.058(10) 0.016(6) 0.002(7) 0.003(6) 0.002(7)
N25 0.037(9) 0.048(10) 0.040(9) -0.004(8) 0.014(8) -0.002(8)
N63 0.034(9) 0.051(10) 0.033(8) 0.015(8) 0.024(8) 0.012(8)
N62 0.035(8) 0.017(6) 0.028(7) -0.001(6) 0.012(7) -0.002(6)
N24 0.022(7) 0.022(7) 0.022(6) -0.002(6) 0.008(6) 0.000(5)
N54 0.018(7) 0.035(8) 0.028(7) -0.005(7) 0.006(6) -0.006(6)
N55 0.027(8) 0.024(7) 0.018(6) -0.003(6) 0.000(6) 0.005(6)
N45 0.036(8) 0.028(7) 0.032(7) 0.004(7) 0.018(6) 0.004(6)
N65 0.027(8) 0.022(7) 0.029(7) 0.001(6) 0.006(6) -0.006(6)
N9 0.025(8) 0.041(8) 0.062(10) 0.002(8) 0.017(7) -0.002(7)
N68 0.17(3) 0.088(16) 0.091(16) 0.049(14) 0.095(19) 0.065(17)
N66 0.25(3) 0.15(2) 0.21(3) 0.07(2) 0.01(2) -0.10(2)
N6 0.025(7) 0.026(7) 0.027(7) -0.004(6) -0.001(6) 0.008(6)
N7 0.029(8) 0.061(10) 0.021(7) -0.006(7) -0.001(6) 0.001(7)
N36 0.063(12) 0.043(9) 0.016(7) -0.003(7) -0.016(7) -0.020(8)
N38 0.14(3) 0.16(3) 0.079(16) -0.029(17) 0.077(18) -0.07(2)
N5 0.047(10) 0.045(9) 0.031(8) -0.003(7) 0.001(7) 0.006(7)
N17 0.027(8) 0.068(11) 0.039(8) 0.024(8) 0.012(6) 0.000(7)
N16 0.069(13) 0.082(13) 0.044(9) 0.009(9) -0.004(8) -0.054(11)
N4 0.026(8) 0.021(7) 0.034(7) -0.004(6) 0.004(6) -0.005(6)
N8 0.032(9) 0.068(11) 0.044(9) 0.023(8) 0.020(8) 0.019(8)
N57 0.066(12) 0.043(9) 0.036(8) -0.004(7) 0.021(8) 0.014(8)
N58 0.062(12) 0.036(8) 0.054(10) -0.005(8) 0.038(10) -0.006(8)
N56 0.055(11) 0.074(12) 0.033(8) -0.015(8) 0.024(8) -0.020(9)
N48 0.019(7) 0.061(10) 0.057(9) -0.015(8) -0.022(6) -0.001(7)
N47 0.050(11) 0.053(10) 0.035(8) 0.005(9) 0.008(8) 0.018(9)
N2 0.035(9) 0.054(9) 0.050(9) 0.021(8) 0.025(8) 0.018(8)
N3 0.037(9) 0.090(13) 0.047(9) 0.029(9) 0.021(8) -0.016(9)
N28 0.045(11) 0.077(13) 0.059(11) 0.033(11) 0.021(9) 0.013(10)
N27 0.062(18) 0.061(15) 0.38(5) -0.02(2) -0.01(3) -0.015(13)
N46 0.040(11) 0.083(13) 0.058(11) 0.030(10) 0.026(9) 0.026(10)
N67 0.14(2) 0.061(12) 0.077(14) 0.024(12) 0.064(15) 0.061(14)
N18 0.032(9) 0.051(10) 0.052(10) 0.008(9) 0.013(8) 0.001(8)
C31 0.024(8) 0.015(7) 0.025(8) 0.014(7) -0.001(6) 0.004(6)
C21 0.013(7) 0.019(7) 0.033(8) -0.001(7) -0.001(6) 0.001(6)
C51 0.033(9) 0.020(7) 0.029(8) -0.003(7) 0.014(7) 0.009(7)
C41 0.026(9) 0.020(7) 0.035(8) 0.008(7) 0.013(7) -0.007(7)
C61 0.018(8) 0.034(9) 0.017(7) 0.002(7) 0.003(6) -0.001(7)
C11 0.026(9) 0.028(9) 0.024(8) -0.002(7) 0.009(7) -0.003(7)
C13 0.041(10) 0.020(8) 0.036(9) 0.005(8) 0.018(9) 0.002(8)
C32 0.049(12) 0.042(10) 0.029(9) -0.018(8) 0.031(9) -0.015(9)
C23 0.045(11) 0.015(7) 0.029(8) -0.008(7) 0.014(8) 0.001(7)
C14 0.040(11) 0.014(7) 0.044(10) 0.009(7) 0.012(9) -0.002(7)
C42 0.027(9) 0.028(9) 0.026(8) -0.007(7) 0.007(7) 0.008(7)
C33 0.027(9) 0.026(8) 0.021(8) 0.004(7) 0.004(7) -0.003(7)
C43 0.030(9) 0.030(9) 0.034(9) 0.010(8) 0.009(8) 0.010(7)
C53 0.036(10) 0.036(9) 0.033(9) 0.009(8) 0.020(8) -0.002(8)
C15 0.042(12) 0.030(9) 0.035(10) 0.012(8) 0.021(9) 0.014(8)
C52 0.045(10) 0.043(10) 0.006(6) -0.006(7) 0.007(7) 0.007(7)
C22 0.022(9) 0.037(9) 0.044(10) -0.005(8) 0.020(8) 0.004(7)
C12 0.028(10) 0.033(9) 0.032(9) 0.013(8) 0.009(8) -0.003(8)
C35 0.026(9) 0.022(7) 0.025(8) 0.000(7) 0.016(7) 0.003(7)
C44 0.013(7) 0.033(7) 0.009(6) 0.001(6) -0.007(5) 0.000(6)
C64 0.034(10) 0.017(7) 0.017(7) 0.001(6) 0.008(7) -0.008(7)
C63 0.013(8) 0.038(10) 0.018(7) 0.007(7) -0.006(6) -0.006(7)
C25 0.020(8) 0.039(9) 0.028(8) -0.012(8) 0.004(7) -0.008(7)
C34 0.025(9) 0.036(9) 0.017(7) -0.003(7) 0.000(6) -0.008(7)
C54 0.037(10) 0.015(7) 0.033(9) 0.003(7) 0.022(8) 0.002(7)
C24 0.023(9) 0.030(9) 0.026(8) 0.017(8) 0.010(7) 0.014(7)
C62 0.030(9) 0.024(8) 0.017(7) 0.003(6) 0.004(7) -0.003(7)
C65 0.026(9) 0.017(7) 0.034(9) -0.002(7) 0.010(7) -0.007(7)
C45 0.016(8) 0.034(9) 0.028(8) 0.000(8) 0.005(7) -0.011(7)
C55 0.034(9) 0.012(6) 0.019(7) 0.007(6) 0.007(7) 0.010(6)
C129 0.057(14) 0.061(13) 0.083(16) -0.004(12) 0.039(13) -0.019(11)
C130 0.063(17) 0.068(14) 0.12(2) 0.010(15) 0.064(17) -0.001(13)
C131 0.065(19) 0.068(16) 0.17(3) 0.001(19) 0.06(2) -0.018(14)
C132 0.12(3) 0.12(2) 0.25(4) -0.05(3) 0.15(3) -0.07(2)
C133 0.035(11) 0.056(12) 0.074(13) -0.011(11) 0.024(10) -0.006(9)
C134 0.060(15) 0.050(12) 0.073(14) -0.009(12) -0.012(11) -0.012(11)
C77 0.13(3) 0.059(15) 0.067(15) -0.048(13) 0.036(16) -0.050(16)
C68 0.079(17) 0.089(17) 0.088(16) 0.063(14) 0.075(15) 0.043(14)
C66 0.122(16) 0.083(13) 0.094(14) 0.023(11) 0.021(11) -0.054(11)
C67 0.082(18) 0.041(12) 0.044(12) 0.018(10) 0.023(12) 0.019(12)
C108 0.027(9) 0.030(9) 0.034(9) 0.005(7) -0.009(7) -0.002(7)
C109 0.047(12) 0.046(11) 0.041(10) -0.019(9) -0.014(9) -0.006(9)
C110 0.061(14) 0.032(10) 0.039(10) -0.001(8) -0.001(9) 0.003(9)
C111 0.056(13) 0.021(8) 0.050(11) -0.001(8) -0.005(10) -0.001(8)
C112 0.028(9) 0.018(7) 0.046(9) 0.007(7) 0.016(7) -0.001(6)
C113 0.040(9) 0.014(6) 0.027(7) -0.002(6) 0.007(6) -0.001(6)
C114 0.083(15) 0.034(9) 0.023(8) -0.004(7) 0.014(9) -0.009(9)
C74 0.11(2) 0.045(11) 0.13(2) 0.025(13) 0.099(18) -0.007(12)
C120 0.034(10) 0.068(13) 0.026(8) -0.013(9) -0.003(7) -0.004(9)
C121 0.062(15) 0.066(13) 0.057(12) 0.003(11) 0.016(10) 0.027(11)
C119 0.045(11) 0.056(11) 0.028(9) -0.008(8) 0.005(8) 0.002(9)
C115 0.050(13) 0.057(13) 0.058(13) -0.013(11) 0.003(10) 0.006(10)
C116 0.041(12) 0.100(18) 0.045(11) -0.023(12) -0.013(9) 0.020(12)
C117 0.09(2) 0.100(19) 0.038(11) -0.029(13) -0.004(12) 0.039(16)
C118 0.062(14) 0.070(14) 0.030(9) -0.005(10) 0.000(9) 0.015(12)
C75 0.08(2) 0.089(19) 0.075(17) 0.008(14) 0.059(16) 0.009(16)
C36 0.060(14) 0.032(10) 0.038(10) 0.007(9) 0.013(10) -0.004(9)
C38 0.055(13) 0.079(15) 0.041(10) -0.042(11) 0.028(10) -0.039(12)
C37 0.060(14) 0.035(10) 0.043(10) -0.020(9) 0.026(10) -0.010(9)
C73 0.10(2) 0.060(14) 0.078(17) -0.014(13) 0.069(17) -0.016(14)
C106 0.058(13) 0.055(11) 0.044(10) 0.012(10) -0.002(9) 0.038(10)
C107 0.073(17) 0.070(14) 0.076(15) 0.013(13) 0.005(12) 0.037(13)
C105 0.047(12) 0.058(12) 0.015(7) 0.001(8) -0.003(7) 0.003(9)
C104 0.043(13) 0.080(15) 0.060(13) 0.008(12) 0.004(10) -0.003(11)
C103 0.051(14) 0.062(14) 0.063(13) -0.028(12) -0.002(11) -0.002(11)
C102 0.080(18) 0.066(15) 0.043(12) 0.000(11) 0.008(11) -0.011(13)
C101 0.055(12) 0.028(9) 0.047(10) 0.002(8) 0.008(9) 0.004(8)
C18 0.028(11) 0.046(11) 0.061(13) 0.009(10) 0.025(10) 0.015(9)
C16 0.057(13) 0.046(11) 0.031(9) 0.014(8) 0.000(8) -0.027(10)
C17 0.042(10) 0.025(8) 0.018(7) 0.003(7) 0.010(7) 0.003(7)
C72 0.13(3) 0.11(2) 0.15(3) 0.01(2) 0.12(3) 0.02(2)
C99 0.052(13) 0.037(10) 0.065(12) 0.003(10) 0.011(10) -0.002(9)
C100 0.10(2) 0.087(17) 0.055(13) 0.035(13) 0.016(13) -0.005(16)
C98 0.049(13) 0.037(10) 0.070(14) -0.011(10) 0.013(11) -0.005(9)
C97 0.053(14) 0.043(12) 0.087(18) 0.009(12) -0.007(12) 0.001(10)
C95 0.067(16) 0.055(13) 0.043(11) 0.002(10) 0.011(11) 0.003(11)
C96 0.056(14) 0.031(9) 0.072(15) -0.001(10) 0.021(12) 0.000(9)
C94 0.099(19) 0.028(9) 0.038(10) -0.003(9) 0.016(12) 0.008(10)
C127 0.051(13) 0.072(14) 0.080(14) 0.054(13) 0.030(11) 0.008(11)
C126 0.029(10) 0.084(14) 0.043(9) 0.011(10) 0.017(8) -0.002(9)
C56 0.045(12) 0.068(13) 0.020(7) 0.006(9) 0.015(8) -0.007(10)
C58 0.022(9) 0.032(8) 0.018(7) 0.002(7) 0.000(7) -0.006(7)
C57 0.045(11) 0.023(8) 0.034(9) 0.006(8) 0.004(8) 0.008(7)
C48 0.021(8) 0.060(10) 0.063(10) -0.010(8) 0.007(7) 0.001(7)
C47 0.049(13) 0.062(13) 0.027(9) -0.003(10) 0.018(9) 0.005(11)
C128 0.09(2) 0.12(3) 0.12(2) 0.02(2) 0.017(19) -0.01(2)
C26 0.016(9) 0.074(14) 0.043(10) 0.026(10) 0.017(8) 0.012(9)
C28 0.053(13) 0.035(9) 0.038(10) 0.005(9) 0.030(10) -0.006(9)
C27 0.028(9) 0.062(11) 0.082(11) -0.002(9) -0.008(8) -0.007(8)
C46 0.028(10) 0.055(11) 0.035(9) 0.012(9) 0.003(8) 0.012(9)
C122 0.065(13) 0.053(10) 0.019(7) 0.001(8) 0.010(7) 0.007(9)
C123 0.076(15) 0.065(13) 0.031(9) 0.014(10) 0.021(9) 0.020(12)
C124 0.10(2) 0.10(2) 0.076(17) 0.036(16) 0.058(17) 0.040(18)
C125 0.046(12) 0.13(2) 0.053(11) 0.054(13) 0.022(10) -0.003(13)
C87 0.076(14) 0.105(15) 0.111(14) 0.001(11) 0.044(11) -0.001(11)
C8S 0.49(9) 0.09(2) 0.08(2) 0.03(2) 0.15(4) 0.02(4)
C11S 0.27(6) 0.059(17) 0.15(3) 0.00(2) 0.11(4) 0.02(2)
C1S 0.09(2) 0.13(2) 0.16(3) -0.03(2) 0.08(2) 0.015(19)
C85 0.051(12) 0.063(12) 0.075(13) 0.015(11) 0.038(11) 0.019(10)
C86 0.15(3) 0.041(11) 0.060(12) 0.007(10) 0.047(15) 0.027(13)
C84 0.054(13) 0.086(15) 0.044(10) 0.005(10) 0.033(9) -0.001(11)
C83 0.092(19) 0.105(19) 0.045(11) -0.012(12) 0.032(12) 0.005(15)
C82 0.076(17) 0.15(2) 0.021(8) 0.022(13) 0.017(10) 0.050(17)
C81 0.12(2) 0.13(2) 0.028(10) 0.016(13) 0.019(12) 0.05(2)
C80 0.057(15) 0.104(18) 0.065(13) 0.019(13) 0.030(11) 0.027(13)
C9S 0.027(13) 0.14(3) 0.20(4) 0.11(3) 0.007(17) -0.009(15)
C10S 0.096(17) 0.040(10) 0.024(8) -0.014(8) 0.018(9) 0.002(10)
O5S 0.10(2) 0.108(19) 0.14(2) -0.025(15) -0.003(18) 0.040(17)
C71 0.08(2) 0.053(14) 0.13(2) 0.019(16) 0.011(18) 0.031(14)
C76 0.27(5) 0.27(5) 0.11(2) 0.09(3) 0.12(3) 0.24(5)
C89 0.15(2) 0.16(2) 0.15(2) 0.007(13) 0.059(14) -0.006(13)
C88 0.10(3) 0.28(5) 0.16(3) 0.13(4) -0.03(2) -0.12(3)
C135 0.075(17) 0.050(12) 0.074(14) 0.009(11) -0.028(12) -0.022(11)
C70 0.16(3) 0.20(3) 0.20(3) 0.00(2) 0.06(2) 0.01(2)
N26 0.045(11) 0.086(14) 0.047(10) 0.023(10) 0.017(9) 0.019(10)
N37 0.055(11) 0.048(10) 0.047(9) -0.006(8) 0.016(8) 0.004(8)
C91 0.18(2) 0.18(2) 0.19(2) 0.013(14) 0.083(15) 0.000(14)
C4S 0.068(8) 0.066(8) 0.067(8) -0.004(3) 0.027(4) 0.002(3)
C93 0.09(2) 0.089(19) 0.11(2) 0.006(17) -0.028(16) 0.051(16)
C90 0.098(15) 0.118(16) 0.117(15) -0.012(12) 0.050(12) -0.010(12)
C92 0.109(16) 0.111(15) 0.104(14) -0.013(12) 0.039(12) 0.012(12)
C13S 0.131(17) 0.131(18) 0.130(17) 0.000(3) 0.052(7) 0.000(3)
O13S 0.22(4) 0.12(2) 0.087(18) -0.015(17) 0.09(2) -0.02(2)

loop_
_atom_type_symbol
_atom_type_description
_atom_type_scat_dispersion_real
_atom_type_scat_dispersion_imag
_atom_type_scat_source
Ni Ni 0.3393 1.1124 'International Tables Vol C Tables 4.2.6.8 and 6.1.1.4'
W W -0.849 6.8722 'International Tables Vol C Tables 4.2.6.8 and 6.1.1.4'
C C 0.0033 0.0016 'International Tables Vol C Tables 4.2.6.8 and 6.1.1.4'
H H 0 0 'International Tables Vol C Tables 4.2.6.8 and 6.1.1.4'
N N 0.0061 0.0033 'International Tables Vol C Tables 4.2.6.8 and 6.1.1.4'
O O 0.0106 0.006 'International Tables Vol C Tables 4.2.6.8 and 6.1.1.4'

loop_
_geom_angle_atom_site_label_1
_geom_angle_atom_site_label_2
_geom_angle_atom_site_label_3
_geom_angle
C66 W6 C63 146.1(10)
C66 W6 C62 104.8(11)
C63 W6 C62 87.7(6)
C66 W6 C67 76.9(12)
C63 W6 C67 77.4(8)
C62 W6 C67 72.0(7)
C66 W6 C68 74.1(12)
C63 W6 C68 76.8(9)
C62 W6 C68 142.1(7)
C67 W6 C68 70.9(8)
C66 W6 C61 140.6(10)
C63 W6 C61 72.9(6)
C62 W6 C61 73.5(6)
C67 W6 C61 134.8(8)
C68 W6 C61 131.4(8)
C66 W6 C65 69.0(10)
C63 W6 C65 144.9(6)
C62 W6 C65 80.6(6)
C67 W6 C65 128.5(7)
C68 W6 C65 130.2(8)
C61 W6 C65 72.0(6)
C66 W6 C64 97.6(12)
C63 W6 C64 89.3(6)
C62 W6 C64 143.8(5)
C67 W6 C64 141.9(7)
C68 W6 C64 71.4(7)
C61 W6 C64 71.1(6)
C65 W6 C64 81.4(6)
C16 W1 C12 92.7(8)
C16 W1 C13 70.7(7)
C12 W1 C13 79.8(6)
C16 W1 C14 107.7(8)
C12 W1 C14 143.8(6)
C13 W1 C14 79.4(7)
C16 W1 C17 74.3(7)
C12 W1 C17 72.4(6)
C13 W1 C17 133.6(7)
C14 W1 C17 141.1(7)
C16 W1 C15 146.4(6)
C12 W1 C15 90.8(7)
C13 W1 C15 142.7(6)
C14 W1 C15 88.1(7)
C17 W1 C15 74.9(6)
C16 W1 C11 140.3(7)
C12 W1 C11 71.4(6)
C13 W1 C11 70.8(6)
C14 W1 C11 74.0(6)
C17 W1 C11 129.7(6)
C15 W1 C11 71.9(6)
C16 W1 C18 80.1(8)
C12 W1 C18 144.1(7)
C13 W1 C18 128.8(7)
C14 W1 C18 70.5(7)
C17 W1 C18 71.7(7)
C15 W1 C18 77.6(7)
C11 W1 C18 133.4(7)
C54 W5 C52 77.2(6)
C54 W5 C58 139.7(6)
C52 W5 C58 140.1(6)
C54 W5 C57 71.5(6)
C52 W5 C57 118.2(7)
C58 W5 C57 75.0(7)
C54 W5 C55 81.6(6)
C52 W5 C55 142.4(5)
C58 W5 C55 72.4(6)
C57 W5 C55 83.0(6)
C54 W5 C53 144.7(6)
C52 W5 C53 82.8(7)
C58 W5 C53 70.8(7)
C57 W5 C53 143.7(7)
C55 W5 C53 97.9(6)
C54 W5 C56 115.8(7)
C52 W5 C56 72.8(7)
C58 W5 C56 75.4(7)
C57 W5 C56 75.1(8)
C55 W5 C56 144.8(7)
C53 W5 C56 84.7(7)
C54 W5 C51 71.7(6)
C52 W5 C51 70.6(6)
C58 W5 C51 126.4(7)
C57 W5 C51 138.5(6)
C55 W5 C51 73.4(6)
C53 W5 C51 74.4(6)
C56 W5 C51 139.6(7)
C38 W3 C31 138.8(7)
C38 W3 C34 86.8(8)
C31 W3 C34 72.5(5)
C38 W3 C32 147.0(7)
C31 W3 C32 71.6(6)
C34 W3 C32 94.3(7)
C38 W3 C36 74.7(8)
C31 W3 C36 127.7(7)
C34 W3 C36 71.7(7)
C32 W3 C36 74.5(7)
C38 W3 C33 111.8(8)
C31 W3 C33 74.3(6)
C34 W3 C33 144.9(6)
C32 W3 C33 85.6(7)
C36 W3 C33 140.5(7)
C38 W3 C35 71.0(6)
C31 W3 C35 71.0(6)
C34 W3 C35 81.5(6)
C32 W3 C35 141.8(6)
C36 W3 C35 137.1(6)
C33 W3 C35 77.4(6)
C38 W3 C37 78.1(8)
C31 W3 C37 137.3(6)
C34 W3 C37 144.1(7)
C32 W3 C37 82.1(7)
C36 W3 C37 73.0(8)
C33 W3 C37 70.7(7)
C35 W3 C37 122.4(7)
C28 W2 C21 131.0(7)
C28 W2 C26 71.5(7)
C21 W2 C26 135.3(7)
C28 W2 C27 74.2(8)
C21 W2 C27 141.3(8)
C26 W2 C27 75.3(9)
C28 W2 C25 69.9(7)
C21 W2 C25 75.4(6)
C26 W2 C25 141.3(7)
C27 W2 C25 92.2(9)
C28 W2 C22 142.1(6)
C21 W2 C22 72.9(6)
C26 W2 C22 71.9(6)
C27 W2 C22 105.6(9)
C25 W2 C22 146.3(6)
C28 W2 C23 133.6(7)
C21 W2 C23 70.6(6)
C26 W2 C23 126.0(7)
C27 W2 C23 71.4(8)
C25 W2 C23 81.4(7)
C22 W2 C23 77.8(6)
C28 W2 C24 76.8(6)
C21 W2 C24 72.3(6)
C26 W2 C24 79.1(7)
C27 W2 C24 146.1(8)
C25 W2 C24 94.1(6)
C22 W2 C24 86.9(6)
C23 W2 C24 142.6(6)
C46 W4 C48 78.4(8)
C46 W4 C42 81.0(7)
C48 W4 C42 147.1(7)
C46 W4 C45 124.1(7)
C48 W4 C45 69.3(7)
C42 W4 C45 143.3(6)
C46 W4 C44 70.0(6)
C48 W4 C44 109.2(7)
C42 W4 C44 87.3(6)
C45 W4 C44 79.1(6)
C46 W4 C43 142.5(6)
C48 W4 C43 87.4(8)
C42 W4 C43 93.6(6)
C45 W4 C43 81.0(6)
C44 W4 C43 147.2(6)
C46 W4 C41 134.2(7)
C48 W4 C41 140.0(7)
C42 W4 C41 71.3(6)
C45 W4 C41 72.2(6)
C44 W4 C41 72.9(6)
C43 W4 C41 76.4(6)
C46 W4 C47 72.1(7)
C48 W4 C47 75.1(8)
C42 W4 C47 74.3(7)
C45 W4 C47 135.0(7)
C44 W4 C47 139.9(6)
C43 W4 C47 70.7(6)
C41 W4 C47 130.0(7)
N54 Ni6 O6 171.8(5)
N54 Ni6 N24 93.1(5)
O6 Ni6 N24 93.4(5)
N54 Ni6 N6 94.3(5)
O6 Ni6 N6 78.9(5)
N24 Ni6 N6 171.8(5)
N54 Ni6 N62 93.4(5)
O6 Ni6 N62 91.5(5)
N24 Ni6 N62 92.0(5)
N6 Ni6 N62 91.2(6)
N54 Ni6 O74 88.9(5)
O6 Ni6 O74 86.3(5)
N24 Ni6 O74 86.9(5)
N6 Ni6 O74 89.7(5)
N62 Ni6 O74 177.5(5)
N33 Ni4 N42 93.1(6)
N33 Ni4 N14 92.0(6)
N42 Ni4 N14 91.2(6)
N33 Ni4 N4 94.9(6)
N42 Ni4 N4 171.2(6)
N14 Ni4 N4 92.1(6)
N33 Ni4 O4 175.0(5)
N42 Ni4 O4 91.9(5)
N14 Ni4 O4 88.4(5)
N4 Ni4 O4 80.1(5)
N33 Ni4 O72 91.1(6)
N42 Ni4 O72 89.6(6)
N14 Ni4 O72 176.8(6)
N4 Ni4 O72 86.7(6)
O4 Ni4 O72 88.4(6)
N51 Ni1 N21 91.3(5)
N51 Ni1 N41 88.7(5)
N21 Ni1 N41 179.8(7)
N51 Ni1 N31 179.4(7)
N21 Ni1 N31 89.2(5)
N41 Ni1 N31 90.8(5)
N51 Ni1 N61 90.5(5)
N21 Ni1 N61 88.2(5)
N41 Ni1 N61 91.6(5)
N31 Ni1 N61 89.9(5)
N51 Ni1 N11 90.4(5)
N21 Ni1 N11 91.9(5)
N41 Ni1 N11 88.3(5)
N31 Ni1 N11 89.3(5)
N61 Ni1 N11 179.1(6)
N13 Ni3 N32 91.7(6)
N13 Ni3 O3 174.2(6)
N32 Ni3 O3 91.9(6)
N13 Ni3 N3 93.7(6)
N32 Ni3 N3 172.5(7)
O3 Ni3 N3 82.3(6)
N13 Ni3 O71 88.1(6)
N32 Ni3 O71 90.1(6)
O3 Ni3 O71 87.3(6)
N3 Ni3 O71 85.0(8)
N13 Ni3 N23 93.8(6)
N32 Ni3 N23 93.7(6)
O3 Ni3 N23 90.6(6)
N3 Ni3 N23 91.1(7)
O71 Ni3 N23 175.7(7)
N44 Ni8 O8 92.0(5)
N44 Ni8 N35 93.8(6)
O8 Ni8 N35 173.8(5)
N44 Ni8 N8 170.2(6)
O8 Ni8 N8 78.9(6)
N35 Ni8 N8 95.2(6)
N44 Ni8 N64 91.1(5)
O8 Ni8 N64 88.6(6)
N35 Ni8 N64 93.6(6)
N8 Ni8 N64 92.2(6)
N44 Ni8 O76 88.9(5)
O8 Ni8 O76 88.7(6)
N35 Ni8 O76 89.0(6)
N8 Ni8 O76 87.3(6)
N64 Ni8 O76 177.3(6)
N12 Ni2 N52 91.7(6)
N12 Ni2 N22 95.6(5)
N52 Ni2 N22 93.2(6)
N12 Ni2 O2 172.6(5)
N52 Ni2 O2 91.2(6)
N22 Ni2 O2 90.9(5)
N12 Ni2 N2 94.2(6)
N52 Ni2 N2 87.8(6)
N22 Ni2 N2 170.1(6)
O2 Ni2 N2 79.2(6)
N12 Ni2 O70 88.2(6)
N52 Ni2 O70 179.9(7)
N22 Ni2 O70 86.9(5)
O2 Ni2 O70 88.8(6)
N2 Ni2 O70 92.1(6)
N34 Ni7 N7 94.3(6)
N34 Ni7 O7 172.6(5)
N7 Ni7 O7 79.1(6)
N34 Ni7 N63 93.0(6)
N7 Ni7 N63 170.7(6)
O7 Ni7 N63 93.2(6)
N34 Ni7 O75 90.4(6)
N7 Ni7 O75 85.3(6)
O7 Ni7 O75 85.8(6)
N63 Ni7 O75 88.9(6)
N34 Ni7 N25 91.5(6)
N7 Ni7 N25 94.3(6)
O7 Ni7 N25 92.3(6)
N63 Ni7 N25 91.2(6)
O75 Ni7 N25 178.1(7)
N65 Ni9 N55 94.0(5)
N65 Ni9 N9 96.9(6)
N55 Ni9 N9 168.5(6)
N65 Ni9 O9 174.5(6)
N55 Ni9 O9 91.0(5)
N9 Ni9 O9 78.0(6)
N65 Ni9 N45 91.8(6)
N55 Ni9 N45 91.2(5)
N9 Ni9 N45 92.4(6)
O9 Ni9 N45 90.5(6)
N65 Ni9 O77 91.8(5)
N55 Ni9 O77 89.7(5)
N9 Ni9 O77 86.1(6)
O9 Ni9 O77 85.9(5)
N45 Ni9 O77 176.3(5)
N15 Ni5 N53 91.9(6)
N15 Ni5 N5 168.1(6)
N53 Ni5 N5 99.4(6)
N15 Ni5 O5 89.2(6)
N53 Ni5 O5 178.1(6)
N5 Ni5 O5 79.5(6)
N15 Ni5 O73 89.1(6)
N53 Ni5 O73 91.4(5)
N5 Ni5 O73 87.1(6)
O5 Ni5 O73 90.1(5)
N15 Ni5 N43 91.3(6)
N53 Ni5 N43 89.7(5)
N5 Ni5 N43 92.2(6)
O5 Ni5 N43 88.8(5)
O73 Ni5 N43 178.7(6)
C77 O77 Ni9 126.3(11)
C134 O9 Ni9 116.7(12)
C113 O6 Ni6 117.8(8)
C74 O74 Ni6 125.7(12)
C75 O75 Ni7 124.3(14)
C120 O7 Ni7 116.8(11)
C106 O5 Ni5 114.8(12)
C73 O73 Ni5 123.8(12)
C99 O4 Ni4 111.8(11)
C72 O72 Ni4 120.1(16)
C127 O8 Ni8 116.8(11)
C76 O76 Ni8 130.6(15)
C70 O70 Ni2 123(2)
C85 O2 Ni2 117.2(11)
C71 O71 Ni3 116.6(13)
C92 O3 Ni3 116.1(15)
C21 N21 Ni1 172.4(13)
C11 N11 Ni1 175.8(14)
C31 N31 Ni1 176.0(14)
C51 N51 Ni1 172.4(15)
C41 N41 Ni1 173.6(14)
C61 N61 Ni1 176.9(14)
C32 N32 Ni3 171.5(14)
C23 N23 Ni3 177.9(16)
C13 N13 Ni3 178.5(16)
C33 N33 Ni4 171.8(15)
C42 N42 Ni4 174.6(14)
C14 N14 Ni4 175.2(14)
C53 N53 Ni5 171.7(13)
C43 N43 Ni5 167.4(15)
C15 N15 Ni5 172.5(15)
C12 N12 Ni2 178.3(15)
C22 N22 Ni2 172.8(14)
C52 N52 Ni2 175.2(14)
C35 N35 Ni8 175.0(13)
C44 N44 Ni8 175.0(14)
C64 N64 Ni8 175.4(15)
C34 N34 Ni7 172.6(14)
C25 N25 Ni7 171.5(16)
C63 N63 Ni7 173.8(15)
C62 N62 Ni6 174.1(13)
C24 N24 Ni6 172.7(14)
C54 N54 Ni6 175.8(13)
C55 N55 Ni9 174.5(13)
C45 N45 Ni9 177.0(15)
C65 N65 Ni9 174.7(13)
C129 N9 C133 117.9(19)
C129 N9 Ni9 123.5(15)
C133 N9 Ni9 117.4(14)
C112 N6 C108 118.7(15)
C112 N6 Ni6 116.1(11)
C108 N6 Ni6 125.1(12)
C115 N7 C119 119.2(16)
C115 N7 Ni7 124.4(13)
C119 N7 Ni7 115.9(13)
C101 N5 C105 121.7(17)
C101 N5 Ni5 123.7(14)
C105 N5 Ni5 114.1(12)
C98 N4 C94 118.3(16)
C98 N4 Ni4 116.0(12)
C94 N4 Ni4 125.6(13)
C126 N8 C122 118.1(16)
C126 N8 Ni8 117.3(14)
C122 N8 Ni8 124.5(13)
C80 N2 C84 117.8(18)
C80 N2 Ni2 126.7(14)
C84 N2 Ni2 114.3(12)
C87 N3 C91 113(2)
C87 N3 Ni3 127.8(18)
C91 N3 Ni3 112.9(18)
N31 C31 W3 177.5(14)
N21 C21 W2 177.1(15)
N51 C51 W5 176.5(15)
N41 C41 W4 177.3(14)
N61 C61 W6 178.3(14)
N11 C11 W1 177.7(15)
N13 C13 W1 178.3(15)
N32 C32 W3 177.9(15)
N23 C23 W2 177.3(17)
N14 C14 W1 171.7(15)
N42 C42 W4 174.8(15)
N33 C33 W3 178.8(16)
N43 C43 W4 176.2(16)
N53 C53 W5 172.0(15)
N15 C15 W1 177.5(15)
N52 C52 W5 177.2(15)
N22 C22 W2 176.5(16)
N12 C12 W1 173.3(15)
N35 C35 W3 178.0(14)
N44 C44 W4 173.5(14)
N64 C64 W6 175.7(13)
N63 C63 W6 178.6(16)
N25 C25 W2 176.4(16)
N34 C34 W3 176.2(15)
N54 C54 W5 175.8(14)
N24 C24 W2 177.4(14)
N62 C62 W6 177.7(15)
N65 C65 W6 177.3(15)
N45 C45 W4 179.2(14)
N55 C55 W5 175.0(13)
N9 C129 C130 125(3)
N9 C129 H129 117.5
C130 C129 H129 117.5
C131 C130 C129 113(2)
C131 C130 H130 123.6
C129 C130 H130 123.6
C130 C131 C132 125(2)
C130 C131 H131 117.3
C132 C131 H131 117.3
C133 C132 C131 105(3)
C133 C132 H132 127.5
C131 C132 H132 127.4
N9 C133 C132 132(3)
N9 C133 C134 113.9(17)
C132 C133 C134 113(2)
O9 C134 C135 114(2)
O9 C134 C133 104.6(16)
C135 C134 C133 110.2(18)
O9 C134 H134 109.4
C135 C134 H134 109.4
C133 C134 H134 109.4
O77 C77 H77A 109.5
O77 C77 H77B 109.5
H77A C77 H77B 109.5
O77 C77 H77C 109.5
H77A C77 H77C 109.5
H77B C77 H77C 109.5
N68 C68 W6 177(2)
N66 C66 W6 163(4)
N67 C67 W6 177(2)
N6 C108 C109 124.1(17)
N6 C108 H108 118
C109 C108 H108 118
C110 C109 C108 116.4(17)
C110 C109 H109 121.8
C108 C109 H109 121.8
C109 C110 C111 122.8(18)
C109 C110 H110 118.6
C111 C110 H110 118.6
C110 C111 C112 115.7(17)
C110 C111 H111 122.2
C112 C111 H111 122.2
N6 C112 C111 122.4(16)
N6 C112 C113 118.1(13)
C111 C112 C113 119.4(14)
O6 C113 C112 108.3(11)
O6 C113 C114 110.7(12)
C112 C113 C114 111.9(13)
O6 C113 H113 108.6
C112 C113 H113 108.6
C114 C113 H113 108.6
C113 C114 H11A 109.5
C113 C114 H11B 109.5
H11A C114 H11B 109.5
C113 C114 H11C 109.5
H11A C114 H11C 109.5
H11B C114 H11C 109.5
O74 C74 H74A 109.5
O74 C74 H74B 109.5
H74A C74 H74B 109.5
O74 C74 H74C 109.5
H74A C74 H74C 109.5
H74B C74 H74C 109.5
O7 C120 C119 110.2(15)
O7 C120 C121 109.6(14)
C119 C120 C121 111.7(17)
O7 C120 H120 108.4
C119 C120 H120 108.4
C121 C120 H120 108.4
C120 C121 H12A 109.5
C120 C121 H12B 109.5
H12A C121 H12B 109.5
C120 C121 H12C 109.5
H12A C121 H12C 109.5
H12B C121 H12C 109.5
C118 C119 N7 120.1(18)
C118 C119 C120 122.6(18)
N7 C119 C120 117.2(15)
C116 C115 N7 123(2)
C116 C115 H115 118.4
N7 C115 H115 118.4
C115 C116 C117 118(2)
C115 C116 H116 120.8
C117 C116 H116 120.8
C118 C117 C116 115.5(19)
C118 C117 H117 122.3
C116 C117 H117 122.3
C119 C118 C117 123(2)
C119 C118 H118 118.3
C117 C118 H118 118.3
O75 C75 H75A 109.5
O75 C75 H75B 109.5
H75A C75 H75B 109.5
O75 C75 H75C 109.5
H75A C75 H75C 109.5
H75B C75 H75C 109.5
N36 C36 W3 176.9(19)
N38 C38 W3 178(3)
N37 C37 W3 175(2)
O73 C73 H73A 109.5
O73 C73 H73B 109.5
H73A C73 H73B 109.5
O73 C73 H73C 109.5
H73A C73 H73C 109.5
H73B C73 H73C 109.5
O5 C106 C105 107.9(16)
O5 C106 C107 109.5(18)
C105 C106 C107 112.4(16)
O5 C106 H106 109
C105 C106 H106 109
C107 C106 H106 109
N5 C105 C104 121.5(19)
N5 C105 C106 117.1(15)
C104 C105 C106 121.1(19)
C105 C104 C103 115(2)
C105 C104 H104 122.3
C103 C104 H104 122.3
C102 C103 C104 122(2)
C102 C103 H103 118.8
C104 C103 H103 118.8
C103 C102 C101 118(2)
C103 C102 H102 120.8
C101 C102 H102 120.8
N5 C101 C102 120(2)
N5 C101 H101 119.9
C102 C101 H101 119.9
N18 C18 W1 174.4(18)
N16 C16 W1 177(2)
N17 C17 W1 178.8(17)
O4 C99 C100 110.2(17)
O4 C99 C98 105.3(15)
C100 C99 C98 112.4(17)
O4 C99 H99 109.6
C100 C99 H99 109.6
C98 C99 H99 109.6
N4 C98 C97 122(2)
N4 C98 C99 114.6(16)
C97 C98 C99 123(2)
C98 C97 C96 121(2)
C98 C97 H97 119.6
C96 C97 H97 119.6
C94 C95 C96 117(2)
C94 C95 H95 121.5
C96 C95 H95 121.5
C97 C96 C95 117(2)
C97 C96 H96 121.5
C95 C96 H96 121.5
N4 C94 C95 124.3(19)
N4 C94 H94 117.9
C95 C94 H94 117.9
O8 C127 C126 108.7(15)
O8 C127 C128 104(2)
C126 C127 C128 111.5(19)
O8 C127 H127 111
C126 C127 H127 111
C128 C127 H127 111
N8 C126 C125 122.9(19)
N8 C126 C127 117.7(15)
C125 C126 C127 119.4(19)
N56 C56 W5 175(2)
N58 C58 W5 174.3(16)
N57 C57 W5 177.7(18)
N48 C48 W4 174.6(18)
N47 C47 W4 176.5(19)
C127 C128 H12D 109.5
C127 C128 H12E 109.5
H12D C128 H12E 109.5
C127 C128 H12F 109.5
H12D C128 H12F 109.5
H12E C128 H12F 109.5
N26 C26 W2 175.6(19)
N28 C28 W2 177.8(17)
N27 C27 W2 177(3)
N46 C46 W4 178(2)
C123 C122 N8 124(2)
C123 C122 H122 118
N8 C122 H122 118
C122 C123 C124 116(2)
C122 C123 H123 122.2
C124 C123 H123 122.2
C125 C124 C123 121(2)
C125 C124 H124 119.5
C123 C124 H124 119.5
C124 C125 C126 118(2)
C124 C125 H125 120.8
C126 C125 H125 120.8
N3 C87 C88 126(3)
O2 C85 C86 112.4(16)
O2 C85 C84 108.9(15)
C86 C85 C84 108.7(18)
O2 C85 H85 109
C86 C85 H85 109
C84 C85 H85 109
C85 C86 H86A 109.5
C85 C86 H86B 109.5
H86A C86 H86B 109.5
C85 C86 H86C 109.5
H86A C86 H86C 109.5
H86B C86 H86C 109.5
C83 C84 N2 122(2)
C83 C84 C85 118.8(19)
N2 C84 C85 118.4(16)
C84 C83 C82 116(2)
C84 C83 H83 121.8
C82 C83 H83 121.8
C81 C82 C83 118.5(18)
C81 C82 H82 120.8
C83 C82 H82 120.8
C82 C81 C80 122(2)
C82 C81 H81 118.9
C80 C81 H81 118.9
N2 C80 C81 122(2)
N2 C80 H80 119.2
C81 C80 H80 119.2
O71 C71 H71A 109.5
O71 C71 H71B 109.5
H71A C71 H71B 109.5
O71 C71 H71C 109.5
H71A C71 H71C 109.5
H71B C71 H71C 109.5
O76 C76 H76A 109.5
O76 C76 H76B 109.5
H76A C76 H76B 109.5
O76 C76 H76C 109.5
H76A C76 H76C 109.5
H76B C76 H76C 109.5
C88 C89 C90 116(3)
C87 C88 C89 118(3)
C134 C135 H13A 109.5
C134 C135 H13B 109.5
H13A C135 H13B 109.5
C134 C135 H13C 109.5
H13A C135 H13C 109.5
H13B C135 H13C 109.5
O70 C70 H70A 109.5
O70 C70 H70B 109.5
H70A C70 H70B 109.5
O70 C70 H70C 109.5
H70A C70 H70C 109.5
H70B C70 H70C 109.5
C90 C91 N3 128(3)
C90 C91 C92 116(4)
N3 C91 C92 116(3)
C92 C93 H93A 109.5
C92 C93 H93B 109.5
H93A C93 H93B 109.5
C92 C93 H93C 109.5
H93A C93 H93C 109.5
H93B C93 H93C 109.5
C91 C90 C89 114(3)
C93 C92 O3 115(2)
C93 C92 C91 108(3)
O3 C92 C91 110(2)
C93 C92 H92 107.6
O3 C92 H92 107.6
C91 C92 H92 107.6

loop_
_geom_bond_atom_site_label_1
_geom_bond_atom_site_label_2
_geom_bond_distance
W6 C66 2.077(19)
W6 C63 2.146(16)
W6 C62 2.162(17)
W6 C67 2.16(2)
W6 C68 2.163(18)
W6 C61 2.169(17)
W6 C65 2.169(17)
W6 C64 2.185(17)
W1 C16 2.131(17)
W1 C12 2.150(19)
W1 C13 2.153(19)
W1 C14 2.17(2)
W1 C17 2.175(15)
W1 C15 2.19(2)
W1 C11 2.191(17)
W1 C18 2.210(19)
W5 C54 2.141(17)
W5 C52 2.14(2)
W5 C58 2.159(16)
W5 C57 2.160(17)
W5 C55 2.166(17)
W5 C53 2.181(19)
W5 C56 2.185(16)
W5 C51 2.197(15)
W3 C38 2.134(18)
W3 C31 2.136(17)
W3 C34 2.146(18)
W3 C32 2.151(17)
W3 C36 2.16(2)
W3 C33 2.182(17)
W3 C35 2.187(17)
W3 C37 2.199(18)
W2 C28 2.11(2)
W2 C21 2.143(15)
W2 C26 2.145(18)
W2 C27 2.16(2)
W2 C25 2.168(17)
W2 C22 2.181(18)
W2 C23 2.183(15)
W2 C24 2.213(19)
W4 C46 2.12(2)
W4 C48 2.13(2)
W4 C42 2.150(18)
W4 C45 2.156(18)
W4 C44 2.173(14)
W4 C43 2.182(17)
W4 C41 2.189(17)
W4 C47 2.22(2)
Ni6 N54 2.010(14)
Ni6 O6 2.050(11)
Ni6 N24 2.078(14)
Ni6 N6 2.080(14)
Ni6 N62 2.090(14)
Ni6 O74 2.093(12)
Ni4 N33 2.046(15)
Ni4 N42 2.055(15)
Ni4 N14 2.057(15)
Ni4 N4 2.059(14)
Ni4 O4 2.066(11)
Ni4 O72 2.113(15)
Ni1 N51 2.024(14)
Ni1 N21 2.030(15)
Ni1 N41 2.033(14)
Ni1 N31 2.053(13)
Ni1 N61 2.056(14)
Ni1 N11 2.058(12)
Ni3 N13 2.032(16)
Ni3 N32 2.042(15)
Ni3 O3 2.060(13)
Ni3 N3 2.073(15)
Ni3 O71 2.077(12)
Ni3 N23 2.092(17)
Ni8 N44 2.024(15)
Ni8 O8 2.047(12)
Ni8 N35 2.060(15)
Ni8 N8 2.065(15)
Ni8 N64 2.068(15)
Ni8 O76 2.075(14)
Ni2 N12 2.038(14)
Ni2 N52 2.060(16)
Ni2 N22 2.071(14)
Ni2 O2 2.075(13)
Ni2 N2 2.084(16)
Ni2 O70 2.132(12)
Ni7 N34 2.037(16)
Ni7 N7 2.083(15)
Ni7 O7 2.087(13)
Ni7 N63 2.093(18)
Ni7 O75 2.113(13)
Ni7 N25 2.113(16)
Ni9 N65 2.023(14)
Ni9 N55 2.067(15)
Ni9 N9 2.069(16)
Ni9 O9 2.072(13)
Ni9 N45 2.079(15)
Ni9 O77 2.107(13)
Ni5 N15 1.990(16)
Ni5 N53 2.024(15)
Ni5 N5 2.034(16)
Ni5 O5 2.053(13)
Ni5 O73 2.068(13)
Ni5 N43 2.080(13)
O77 C77 1.48(3)
O9 C134 1.42(3)
O6 C113 1.450(16)
O74 C74 1.457(19)
O75 C75 1.36(3)
O7 C120 1.451(19)
O5 C106 1.40(2)
O73 C73 1.44(3)
O4 C99 1.46(2)
O72 C72 1.35(3)
O8 C127 1.48(2)
O76 C76 1.32(3)
O70 C70 1.41(5)
O2 C85 1.47(2)
O71 C71 1.62(3)
O3 C92 1.47(2)
O8S C8S 1.23(3)
O3S C3S 1.38(5)
C12S O12S 1.15(5)
O11S C11S 1.51(4)
O1S C1S 1.47(3)
O6S C6S 1.45(3)
O4S C4S 1.28(3)
O2S C2S 1.46(3)
O10S C10S 1.35(2)
O9S C9S 1.42(3)
C5S O5S 1.17(3)
N21 C21 1.16(2)
N11 C11 1.11(2)
N31 C31 1.15(2)
N51 C51 1.108(19)
N41 C41 1.10(2)
N61 C61 1.15(2)
N32 C32 1.18(2)
N23 C23 1.13(2)
N13 C13 1.15(2)
N33 C33 1.09(2)
N42 C42 1.15(2)
N14 C14 1.16(2)
N53 C53 1.13(2)
N43 C43 1.13(2)
N15 C15 1.13(2)
N12 C12 1.17(2)
N22 C22 1.14(2)
N52 C52 1.18(2)
N35 C35 1.13(2)
N44 C44 1.154(19)
N64 C64 1.12(2)
N34 C34 1.14(2)
N25 C25 1.13(2)
N63 C63 1.11(2)
N62 C62 1.14(2)
N24 C24 1.10(2)
N54 C54 1.18(2)
N55 C55 1.14(2)
N45 C45 1.15(2)
N65 C65 1.15(2)
N9 C129 1.28(3)
N9 C133 1.34(2)
N68 C68 1.17(3)
N66 C66 1.23(2)
N6 C112 1.33(2)
N6 C108 1.33(2)
N7 C115 1.36(3)
N7 C119 1.37(2)
N36 C36 1.18(2)
N38 C38 1.16(3)
N5 C101 1.31(2)
N5 C105 1.36(2)
N17 C17 1.13(2)
N16 C16 1.11(2)
N4 C98 1.32(3)
N4 C94 1.32(2)
N8 C126 1.32(2)
N8 C122 1.36(2)
N57 C57 1.17(2)
N58 C58 1.14(2)
N56 C56 1.09(2)
N48 C48 1.18(2)
N47 C47 1.13(3)
N2 C80 1.31(3)
N2 C84 1.40(2)
N3 C87 1.33(3)
N3 C91 1.45(5)
N28 C28 1.21(2)
N27 C27 1.15(3)
N46 C46 1.18(2)
N67 C67 1.17(3)
N18 C18 1.13(2)
C129 C130 1.46(3)
C129 H129 0.95
C130 C131 1.44(4)
C130 H130 0.95
C131 C132 1.52(5)
C131 H131 0.95
C132 C133 1.42(3)
C132 H132 0.95
C133 C134 1.62(3)
C134 C135 1.50(3)
C134 H134 1
C77 H77A 0.98
C77 H77B 0.98
C77 H77C 0.98
C108 C109 1.38(3)
C108 H108 0.95
C109 C110 1.34(3)
C109 H109 0.95
C110 C111 1.40(3)
C110 H110 0.95
C111 C112 1.41(2)
C111 H111 0.95
C112 C113 1.53(2)
C113 C114 1.54(2)
C113 H113 1
C114 H11A 0.98
C114 H11B 0.98
C114 H11C 0.98
C74 H74A 0.98
C74 H74B 0.98
C74 H74C 0.98
C120 C119 1.52(3)
C120 C121 1.54(3)
C120 H120 1
C121 H12A 0.98
C121 H12B 0.98
C121 H12C 0.98
C119 C118 1.35(3)
C115 C116 1.36(3)
C115 H115 0.95
C116 C117 1.47(3)
C116 H116 0.95
C117 C118 1.38(3)
C117 H117 0.95
C118 H118 0.95
C75 H75A 0.98
C75 H75B 0.98
C75 H75C 0.98
C37 N37 1.10(2)
C73 H73A 0.98
C73 H73B 0.98
C73 H73C 0.98
C106 C105 1.51(3)
C106 C107 1.58(3)
C106 H106 1
C105 C104 1.42(3)
C104 C103 1.42(3)
C104 H104 0.95
C103 C102 1.35(3)
C103 H103 0.95
C102 C101 1.44(3)
C102 H102 0.95
C101 H101 0.95
C99 C100 1.53(3)
C99 C98 1.61(3)
C99 H99 1
C98 C97 1.37(3)
C97 C96 1.39(3)
C97 H97 0.95
C95 C94 1.39(3)
C95 C96 1.42(3)
C95 H95 0.95
C96 H96 0.95
C94 H94 0.95
C127 C126 1.51(3)
C127 C128 1.55(4)
C127 H127 1
C126 C125 1.35(2)
C128 H12D 0.98
C128 H12E 0.98
C128 H12F 0.98
C26 N26 1.14(2)
C122 C123 1.33(2)
C122 H122 0.95
C123 C124 1.44(3)
C123 H123 0.95
C124 C125 1.34(3)
C124 H124 0.95
C125 H125 0.95
C87 C88 1.37(4)
C85 C86 1.50(3)
C85 C84 1.51(3)
C85 H85 1
C86 H86A 0.98
C86 H86B 0.98
C86 H86C 0.98
C84 C83 1.37(2)
C83 C82 1.45(3)
C83 H83 0.95
C82 C81 1.32(3)
C82 H82 0.95
C81 C80 1.37(3)
C81 H81 0.95
C80 H80 0.95
C71 H71A 0.98
C71 H71B 0.98
C71 H71C 0.98
C76 H76A 0.98
C76 H76B 0.98
C76 H76C 0.98
C89 C88 1.44(4)
C89 C90 1.48(3)
C135 H13A 0.98
C135 H13B 0.98
C135 H13C 0.98
C70 H70A 0.98
C70 H70B 0.98
C70 H70C 0.98
C91 C90 1.39(3)
C91 C92 1.55(3)
O7S C7S 1.47(2)
C93 C92 1.46(2)
C93 H93A 0.98
C93 H93B 0.98
C93 H93C 0.98
C92 H92 1
O15S C15S 1.39(3)
C14S O14S 1.45(3)
C13S O13S 1.52(6)

loop_
_geom_torsion_atom_site_label_1
_geom_torsion_atom_site_label_2
_geom_torsion_atom_site_label_3
_geom_torsion_atom_site_label_4
_geom_torsion
C133 N9 C129 C130 -9(3)
Ni9 N9 C129 C130 -176.0(18)
N9 C129 C130 C131 10(4)
C129 C130 C131 C132 -12(4)
C130 C131 C132 C133 12(4)
C129 N9 C133 C132 12(4)
Ni9 N9 C133 C132 179(2)
C129 N9 C133 C134 -179.8(19)
Ni9 N9 C133 C134 -12(2)
C131 C132 C133 N9 -12(4)
C131 C132 C133 C134 179(2)
Ni9 O9 C134 C135 -153.6(14)
Ni9 O9 C134 C133 -33.4(18)
N9 C133 C134 O9 29(2)
C132 C133 C134 O9 -160(2)
N9 C133 C134 C135 151(2)
C132 C133 C134 C135 -38(3)
C112 N6 C108 C109 3(3)
Ni6 N6 C108 C109 177.4(17)
N6 C108 C109 C110 -3(3)
C108 C109 C110 C111 2(4)
C109 C110 C111 C112 -1(3)
C108 N6 C112 C111 -2(3)
Ni6 N6 C112 C111 -176.8(15)
C108 N6 C112 C113 -178.4(16)
Ni6 N6 C112 C113 6.7(19)
C110 C111 C112 N6 1(3)
C110 C111 C112 C113 177.3(17)
Ni6 O6 C113 C112 8.7(15)
Ni6 O6 C113 C114 -114.3(12)
N6 C112 C113 O6 -10(2)
C111 C112 C113 O6 173.5(16)
N6 C112 C113 C114 112.4(16)
C111 C112 C113 C114 -64(2)
Ni7 O7 C120 C119 -2.6(19)
Ni7 O7 C120 C121 -125.9(14)
C115 N7 C119 C118 0(3)
Ni7 N7 C119 C118 -172.2(16)
C115 N7 C119 C120 -178.4(19)
Ni7 N7 C119 C120 9(2)
O7 C120 C119 C118 177.1(19)
C121 C120 C119 C118 -61(3)
O7 C120 C119 N7 -4(2)
C121 C120 C119 N7 117.9(19)
C119 N7 C115 C116 -1(3)
Ni7 N7 C115 C116 170.5(19)
N7 C115 C116 C117 -1(4)
C115 C116 C117 C118 4(4)
N7 C119 C118 C117 3(4)
C120 C119 C118 C117 -178(2)
C116 C117 C118 C119 -5(4)
Ni5 O5 C106 C105 -28.3(19)
Ni5 O5 C106 C107 -151.0(13)
C101 N5 C105 C104 8(3)
Ni5 N5 C105 C104 179.3(15)
C101 N5 C105 C106 -178.9(19)
Ni5 N5 C105 C106 -7(2)
O5 C106 C105 N5 23(2)
C107 C106 C105 N5 144(2)
O5 C106 C105 C104 -163.3(18)
C107 C106 C105 C104 -42(3)
N5 C105 C104 C103 -7(3)
C106 C105 C104 C103 -180(2)
C105 C104 C103 C102 0(4)
C104 C103 C102 C101 5(4)
C105 N5 C101 C102 -2(3)
Ni5 N5 C101 C102 -172.8(15)
C103 C102 C101 N5 -4(3)
Ni4 O4 C99 C100 -158.5(15)
Ni4 O4 C99 C98 -37.1(17)
C94 N4 C98 C97 -4(3)
Ni4 N4 C98 C97 172.7(19)
C94 N4 C98 C99 173.0(19)
Ni4 N4 C98 C99 -10(2)
O4 C99 C98 N4 31(2)
C100 C99 C98 N4 151(2)
O4 C99 C98 C97 -152(2)
C100 C99 C98 C97 -32(3)
N4 C98 C97 C96 4(4)
C99 C98 C97 C96 -173(2)
C98 C97 C96 C95 2(4)
C94 C95 C96 C97 -7(3)
C98 N4 C94 C95 -2(4)
Ni4 N4 C94 C95 -178.0(18)
C96 C95 C94 N4 7(4)
Ni8 O8 C127 C126 9(2)
Ni8 O8 C127 C128 -110.1(17)
C122 N8 C126 C125 3(3)
Ni8 N8 C126 C125 179.9(17)
C122 N8 C126 C127 -178.6(18)
Ni8 N8 C126 C127 -1(2)
O8 C127 C126 N8 -5(3)
C128 C127 C126 N8 109(2)
O8 C127 C126 C125 174.1(19)
C128 C127 C126 C125 -72(3)
C126 N8 C122 C123 -1(3)
Ni8 N8 C122 C123 -178.4(16)
N8 C122 C123 C124 1(3)
C122 C123 C124 C125 -1(3)
C123 C124 C125 C126 3(4)
N8 C126 C125 C124 -3(4)
C127 C126 C125 C124 178(2)
C91 N3 C87 C88 2(6)
Ni3 N3 C87 C88 151(4)
Ni2 O2 C85 C86 -111.3(17)
Ni2 O2 C85 C84 9(2)
C80 N2 C84 C83 9(3)
Ni2 N2 C84 C83 176.8(18)
C80 N2 C84 C85 -180(2)
Ni2 N2 C84 C85 -12(2)
O2 C85 C84 C83 174(2)
C86 C85 C84 C83 -64(3)
O2 C85 C84 N2 2(2)
C86 C85 C84 N2 125(2)
N2 C84 C83 C82 -5(4)
C85 C84 C83 C82 -176(2)
C84 C83 C82 C81 5(4)
C83 C82 C81 C80 -8(5)
C84 N2 C80 C81 -12(4)
Ni2 N2 C80 C81 -178(2)
C82 C81 C80 N2 12(5)
N3 C87 C88 C89 17(8)
C90 C89 C88 C87 -27(8)
C87 N3 C91 C90 -11(6)
Ni3 N3 C91 C90 -165(4)
C87 N3 C91 C92 170(3)
Ni3 N3 C91 C92 17(5)
N3 C91 C90 C89 1(7)
C92 C91 C90 C89 179(4)
C88 C89 C90 C91 18(6)
Ni3 O3 C92 C93 -116(2)
Ni3 O3 C92 C91 7(3)
C90 C91 C92 C93 -67(5)
N3 C91 C92 C93 112(4)
C90 C91 C92 O3 166(4)
N3 C91 C92 O3 -15(5)
